data_4316812
loop_
_publ_author_name
'Eva G\'omez'
'Miguel \'Angel Huertos'
'Julio P\'erez'
'Luc\'ia Riera'
'Amador Men\'endez-Vel\'azquez'

_publ_contact_author
;    LUCIA RIERA
     Instituto de Ciencia de Materiales de Aragon (ICMA) 
     Universidad de Zaragoza-CSIC
     C/ Pedro Cerbuva, 12
     50009 Zaragoza  
     SPAIN
;
_publ_contact_author_email riera@unizar.es
_publ_contact_author_fax +34-85-103446
_publ_contact_author_phone +34-85-102985
_publ_section_title
;
 Organometallic Complexes with Terminal Imidazolato Ligands and Their Use
 as Metalloligands
;
_journal_name_full 'Inorganic Chemistry'
_journal_page_first 9527
_journal_page_last 9534
_journal_paper_doi 10.1021/ic1012395
_journal_volume 49
_journal_year 2010
_chemical_formula_sum 'C92 H63 B F25 Mo2 N8 O4 Sn'
_chemical_formula_weight 2140.88
_chemical_name_systematic
;
 ?
;
_space_group_IT_number 14
_symmetry_cell_setting monoclinic
_symmetry_space_group_name_Hall '-P 2ybc'
_symmetry_space_group_name_H-M 'P 1 21/c 1'
_atom_sites_solution_hydrogens geom
_atom_sites_solution_primary direct
_atom_sites_solution_secondary difmap
_audit_creation_method SHELXL-97
_cell_angle_alpha 90.000(5)
_cell_angle_beta 108.095(5)
_cell_angle_gamma 90.000(5)
_cell_formula_units_Z 4
_cell_length_a 13.685(5)
_cell_length_b 19.135(5)
_cell_length_c 35.816(5)
_cell_measurement_reflns_used 16370
_cell_measurement_temperature 150(2)
_cell_measurement_theta_max 25.350
_cell_measurement_theta_min 0.407
_cell_volume 8915(4)
_computing_structure_refinement 'SHELXL-97 (Sheldrick, 1997)'
_diffrn_ambient_temperature 150(2)
_diffrn_measured_fraction_theta_full 0.997
_diffrn_measured_fraction_theta_max 0.997
_diffrn_radiation_monochromator graphite
_diffrn_radiation_source 'fine-focus sealed tube'
_diffrn_radiation_type MoK\a
_diffrn_radiation_wavelength 0.71073
_diffrn_reflns_av_R_equivalents 0.0000
_diffrn_reflns_av_sigmaI/netI 0.0581
_diffrn_reflns_limit_h_max 16
_diffrn_reflns_limit_h_min -16
_diffrn_reflns_limit_k_max 0
_diffrn_reflns_limit_k_min -23
_diffrn_reflns_limit_l_max 15
_diffrn_reflns_limit_l_min -43
_diffrn_reflns_number 16259
_diffrn_reflns_theta_full 25.34
_diffrn_reflns_theta_max 25.34
_diffrn_reflns_theta_min 0.407
_exptl_absorpt_coefficient_mu 0.664
_exptl_absorpt_correction_type none
_exptl_crystal_colour red
_exptl_crystal_density_diffrn 1.595
_exptl_crystal_density_method 'not measured'
_exptl_crystal_description plate
_exptl_crystal_F_000 4268
_exptl_crystal_size_max 0.141
_exptl_crystal_size_mid 0.138
_exptl_crystal_size_min 0.106
_refine_diff_density_max 3.095
_refine_diff_density_min -0.919
_refine_diff_density_rms 0.184
_refine_ls_extinction_method none
_refine_ls_goodness_of_fit_ref 1.090
_refine_ls_hydrogen_treatment none
_refine_ls_matrix_type full
_refine_ls_number_parameters 1164
_refine_ls_number_reflns 16259
_refine_ls_number_restraints 0
_refine_ls_restrained_S_all 1.090
_refine_ls_R_factor_all 0.0807
_refine_ls_R_factor_gt 0.0520
_refine_ls_shift/su_max 0.009
_refine_ls_shift/su_mean 0.000
_refine_ls_structure_factor_coef Fsqd
_refine_ls_weighting_details 'calc w=1/[\s^2^(Fo^2^)+(0.0887P)^2^+14.9390P] where P=(Fo^2^+2Fc^2^)/3'
_refine_ls_weighting_scheme calc
_refine_ls_wR_factor_gt 0.1390
_refine_ls_wR_factor_ref 0.1675
_reflns_number_gt 11664
_reflns_number_total 16259
_reflns_threshold_expression >2sigma(I)
_cod_data_source_file ic1012395_si_004_4.cif
_cod_data_source_block Compound_8_(MA332)
_cod_database_code 4316812

loop_
_symmetry_equiv_pos_as_xyz
'x, y, z'
'-x, y+1/2, -z+1/2'
'-x, -y, -z'
'x, -y-1/2, z-1/2'

loop_
_atom_site_label
_atom_site_type_symbol
_atom_site_fract_x
_atom_site_fract_y
_atom_site_fract_z
_atom_site_U_iso_or_equiv
_atom_site_adp_type
_atom_site_occupancy
_atom_site_symmetry_multiplicity
_atom_site_calc_flag
_atom_site_refinement_flags
_atom_site_disorder_assembly
_atom_site_disorder_group
Sn01 Sn 0.45673(3) 0.175332(18) 0.038564(10) 0.02224(11) Uani 1 1 d . . .
Mo1 Mo 0.68866(3) 0.34627(2) -0.062014(13) 0.02017(12) Uani 1 1 d . . .
Mo2 Mo 0.22118(4) -0.00166(2) 0.135738(13) 0.02671(13) Uani 1 1 d . . .
C21 C 0.3009(5) -0.0889(3) 0.14010(17) 0.0365(14) Uani 1 1 d . . .
C12 C 0.8334(4) 0.3526(3) -0.02911(17) 0.0297(13) Uani 1 1 d . . .
F24 F -0.0528(3) 0.3192(2) -0.34269(12) 0.0635(12) Uani 1 1 d . . .
F6 F 0.0210(3) 0.6707(3) -0.28552(14) 0.0727(14) Uani 1 1 d . . .
N3 N 0.5698(3) 0.2548(2) 0.02707(12) 0.0242(10) Uani 1 1 d . . .
N25 N 0.0799(3) -0.0206(2) 0.08471(12) 0.0245(10) Uani 1 1 d . . .
F22 F -0.3628(4) 0.3315(3) -0.22358(17) 0.0850(17) Uani 1 1 d . . .
O11 O 0.7665(3) 0.1927(2) -0.05862(12) 0.0395(10) Uani 1 1 d . . .
F4 F -0.1088(4) 0.6357(2) -0.32873(12) 0.0829(16) Uani 1 1 d . . .
F16 F 0.3451(5) 0.6151(3) -0.20462(17) 0.113(2) Uani 1 1 d . . .
F15 F 0.4267(3) 0.5649(2) -0.15066(18) 0.0944(19) Uani 1 1 d . . .
F5 F -0.1179(4) 0.7256(2) -0.29572(16) 0.0867(17) Uani 1 1 d . . .
N4 N 0.6188(3) 0.4479(2) -0.05118(12) 0.0249(10) Uani 1 1 d . . .
N5 N 0.5186(3) 0.3352(2) -0.09016(12) 0.0261(10) Uani 1 1 d . . .
N1 N 0.6457(3) 0.3160(2) -0.00921(12) 0.0218(9) Uani 1 1 d . . .
C45 C 0.5135(4) 0.4494(3) -0.06404(15) 0.0280(12) Uani 1 1 d . . .
C107 C -0.3103(7) 0.6030(4) -0.2149(3) 0.065(2) Uani 1 1 d . . .
F32 F -0.0416(5) 0.2492(3) -0.0861(3) 0.141(3) Uani 1 1 d . . .
N21 N 0.2795(3) 0.0292(2) 0.08692(13) 0.0258(10) Uani 1 1 d . . .
F25 F -0.0310(5) 0.2205(3) -0.31471(13) 0.108(2) Uani 1 1 d . . .
O21 O 0.3522(4) -0.1379(2) 0.14324(13) 0.0481(12) Uani 1 1 d . . .
C135 C 0.0318(4) 0.4686(3) -0.09224(15) 0.0229(11) Uani 1 1 d . A .
N24 N 0.1425(3) 0.1026(2) 0.12031(13) 0.0284(10) Uani 1 1 d . . .
F23 F -0.3988(3) 0.2617(3) -0.27131(15) 0.0949(19) Uani 1 1 d . . .
C131 C 0.0049(4) 0.4265(3) -0.15900(15) 0.0233(11) Uani 1 1 d . . .
C136 C 0.0127(4) 0.4811(3) -0.13221(15) 0.0268(12) Uani 1 1 d . . .
H035 H 0.0050 0.5269 -0.1413 0.032 Uiso 1 1 calc R . .
N23 N 0.3464(3) 0.0920(2) 0.04837(13) 0.0256(10) Uani 1 1 d . . .
F31 F 0.0717(6) 0.2279(2) -0.10982(16) 0.115(2) Uani 1 1 d . . .
C133 C 0.0361(4) 0.3457(3) -0.10364(16) 0.0255(12) Uani 1 1 d . . .
C24 C 0.3170(4) -0.0153(3) 0.06488(16) 0.0298(12) Uani 1 1 d . . .
H040 H 0.3152 -0.0638 0.0659 0.036 Uiso 1 1 calc R . .
C111 C 0.1150(4) 0.4450(3) -0.20576(14) 0.0254(12) Uani 1 1 d . . .
C248 C -0.0660(4) 0.0343(3) 0.03741(16) 0.0283(12) Uani 1 1 d . . .
C71 C 0.4114(4) 0.1422(3) -0.02156(16) 0.0266(12) Uani 1 1 d . . .
C245 C 0.0571(4) 0.1029(3) 0.08825(16) 0.0265(12) Uani 1 1 d . . .
C4 C 0.7096(4) 0.3146(3) 0.02922(15) 0.0256(12) Uani 1 1 d . . .
H3 H 0.7739 0.3356 0.0385 0.031 Uiso 1 1 calc R . .
C25 C 0.3574(4) 0.0231(3) 0.04122(16) 0.0299(12) Uani 1 1 d . . .
H047 H 0.3874 0.0052 0.0232 0.036 Uiso 1 1 calc R . .
C6 C 0.6970(5) 0.3139(3) -0.12410(16) 0.0360(14) Uani 1 1 d . . .
H5A H 0.7622 0.2956 -0.1252 0.043 Uiso 1 1 calc R . .
H5B H 0.6376 0.2897 -0.1413 0.043 Uiso 1 1 calc R . .
C41 C 0.6682(5) 0.5028(3) -0.03151(18) 0.0334(13) Uani 1 1 d . . .
H42 H 0.7397 0.5023 -0.0228 0.040 Uiso 1 1 calc R . .
C121 C -0.0756(4) 0.3791(3) -0.23349(15) 0.0259(12) Uani 1 1 d . . .
C113 C 0.2713(4) 0.3961(3) -0.21479(16) 0.0282(12) Uani 1 1 d . . .
F33 F 0.1050(7) 0.2655(3) -0.05403(17) 0.158(4) Uani 1 1 d . . .
C44 C 0.4565(5) 0.5071(3) -0.05786(18) 0.0375(15) Uani 1 1 d . . .
C124 C -0.2095(4) 0.2795(3) -0.28273(16) 0.0318(13) Uani 1 1 d . . .
H124 H -0.2529 0.2467 -0.2988 0.038 Uiso 1 1 calc R . .
C93 C 0.7504(5) 0.0791(3) 0.1074(2) 0.0465(17) Uani 1 1 d . . .
H93 H 0.8117 0.0670 0.1030 0.056 Uiso 1 1 calc R . .
C126 C -0.0590(4) 0.3526(3) -0.26736(15) 0.0261(12) Uani 1 1 d . . .
H126 H -0.0031 0.3690 -0.2743 0.031 Uiso 1 1 calc R . .
C252 C 0.0497(4) -0.0818(3) 0.06710(16) 0.0255(12) Uani 1 1 d . . .
H51 H 0.0890 -0.1213 0.0766 0.031 Uiso 1 1 calc R . .
C251 C -0.0394(4) -0.0887(3) 0.03462(16) 0.0306(13) Uani 1 1 d . . .
H52 H -0.0587 -0.1322 0.0232 0.037 Uiso 1 1 calc R . .
C101 C -0.0693(4) 0.5129(3) -0.22150(15) 0.0271(12) Uani 1 1 d . . .
C244 C 0.0043(5) 0.1651(3) 0.07320(18) 0.0341(14) Uani 1 1 d . . .
C134 C 0.0432(4) 0.4012(3) -0.07782(16) 0.0279(12) Uani 1 1 d . . .
H134 H 0.0556 0.3929 -0.0512 0.034 Uiso 1 1 calc R . .
C132 C 0.0166(4) 0.3583(3) -0.14334(15) 0.0244(11) Uani 1 1 d . . .
H132 H 0.0111 0.3206 -0.1602 0.029 Uiso 1 1 calc R . .
C73 C 0.4469(5) 0.1029(3) -0.08059(19) 0.0425(16) Uani 1 1 d . . .
H73 H 0.4940 0.0919 -0.0936 0.051 Uiso 1 1 calc R . .
C105 C -0.1065(4) 0.6165(3) -0.26367(16) 0.0289(12) Uani 1 1 d . . .
C249 C 0.0233(4) 0.0373(3) 0.06975(15) 0.0249(12) Uani 1 1 d . . .
C81 C 0.3708(4) 0.2544(3) 0.05711(16) 0.0273(12) Uani 1 1 d . . .
C26 C 0.1505(5) -0.0885(3) 0.16514(17) 0.0378(14) Uani 1 1 d . . .
H27A H 0.0980 -0.1178 0.1477 0.045 Uiso 1 1 calc R . .
H27B H 0.1976 -0.1137 0.1868 0.045 Uiso 1 1 calc R . .
C243 C 0.0432(5) 0.2277(3) 0.0916(2) 0.0440(16) Uani 1 1 d . . .
H60 H 0.0113 0.2699 0.0821 0.053 Uiso 1 1 calc R . .
C106 C -0.0460(4) 0.5588(3) -0.24771(15) 0.0267(12) Uani 1 1 d . . .
H106 H 0.0126 0.5505 -0.2549 0.032 Uiso 1 1 calc R . .
C118 C 0.3342(5) 0.5777(3) -0.1760(2) 0.0465(17) Uani 1 1 d . . .
C48 C 0.3514(4) 0.3885(4) -0.09837(17) 0.0377(15) Uani 1 1 d . . .
C2 C 0.5629(4) 0.2792(3) -0.00836(15) 0.0231(11) Uani 1 1 d . . .
H2 H 0.5063 0.2715 -0.0304 0.028 Uiso 1 1 calc R . .
C85 C 0.2132(5) 0.3183(3) 0.0498(2) 0.0398(15) Uani 1 1 d . . .
H85 H 0.1452 0.3279 0.0355 0.048 Uiso 1 1 calc R . .
C116 C 0.1734(4) 0.5057(3) -0.19201(16) 0.0314(13) Uani 1 1 d . . .
H116 H 0.1420 0.5433 -0.1839 0.038 Uiso 1 1 calc R . .
C102 C -0.1581(4) 0.5293(3) -0.21169(16) 0.0315(13) Uani 1 1 d . . .
H102 H -0.1772 0.5006 -0.1942 0.038 Uiso 1 1 calc R . .
F11 F 0.4034(5) 0.3546(3) -0.2378(3) 0.140(3) Uani 1 1 d . . .
C137 C 0.0439(9) 0.2733(6) -0.0890(3) 0.099 Uani 1 1 d . . .
C225 C -0.1227(4) 0.3029(3) -0.29100(15) 0.0311(13) Uani 1 1 d . . .
C72 C 0.4811(5) 0.1264(3) -0.04155(17) 0.0335(13) Uani 1 1 d . . .
H72 H 0.5512 0.1315 -0.0289 0.040 Uiso 1 1 calc R . .
C122 C -0.1636(4) 0.3538(3) -0.22610(16) 0.0292(12) Uani 1 1 d . . .
H122 H -0.1782 0.3699 -0.2039 0.035 Uiso 1 1 calc R . .
C138 C 0.0392(4) 0.5280(3) -0.06478(16) 0.0318(13) Uani 1 1 d . . .
C123 C -0.2302(4) 0.3059(3) -0.25013(16) 0.0322(13) Uani 1 1 d . . .
C250 C -0.0968(4) -0.0315(3) 0.02012(17) 0.0320(13) Uani 1 1 d . . .
H53 H -0.1564 -0.0356 -0.0011 0.038 Uiso 1 1 calc R . .
F21 F -0.3056(4) 0.2314(3) -0.2153(2) 0.122(3) Uani 1 1 d . . .
C42 C 0.6168(6) 0.5618(3) -0.02321(19) 0.0444(17) Uani 1 1 d . . .
H41 H 0.6536 0.5988 -0.0086 0.053 Uiso 1 1 calc R . .
C95 C 0.6466(5) 0.0842(3) 0.15017(19) 0.0462(17) Uani 1 1 d . . .
H95 H 0.6383 0.0760 0.1746 0.055 Uiso 1 1 calc R . .
C75 C 0.2729(5) 0.1116(3) -0.08020(18) 0.0409(15) Uani 1 1 d . . .
H75 H 0.2029 0.1071 -0.0931 0.049 Uiso 1 1 calc R . .
C128 C -0.3237(5) 0.2827(4) -0.2404(2) 0.0458(17) Uani 1 1 d . . .
C47 C 0.2980(5) 0.4485(4) -0.0919(2) 0.053(2) Uani 1 1 d . . .
H36 H 0.2265 0.4487 -0.1013 0.063 Uiso 1 1 calc R . .
C8 C 0.7741(4) 0.4191(3) -0.09396(18) 0.0371(14) Uani 1 1 d . . .
H7A H 0.7691 0.4690 -0.0901 0.045 Uiso 1 1 calc R . .
H7B H 0.8417 0.4041 -0.0941 0.045 Uiso 1 1 calc R . .
C46 C 0.3469(5) 0.5050(4) -0.0727(2) 0.0488(19) Uani 1 1 d . . .
H37 H 0.3089 0.5432 -0.0690 0.059 Uiso 1 1 calc R . .
C112 C 0.1684(4) 0.3899(3) -0.21592(15) 0.0259(12) Uani 1 1 d . . .
H112 H 0.1346 0.3477 -0.2237 0.031 Uiso 1 1 calc R . .
C82 C 0.4161(5) 0.2915(3) 0.09118(18) 0.0361(14) Uani 1 1 d . . .
H82 H 0.4845 0.2831 0.1054 0.043 Uiso 1 1 calc R . .
C11 C 0.7349(4) 0.2493(3) -0.06155(15) 0.0272(12) Uani 1 1 d . . .
C74 C 0.3430(5) 0.0963(3) -0.09947(19) 0.0422(16) Uani 1 1 d . . .
H74 H 0.3201 0.0813 -0.1254 0.051 Uiso 1 1 calc R . .
C94 C 0.7377(5) 0.0666(3) 0.14341(19) 0.0440(17) Uani 1 1 d . . .
H94 H 0.7906 0.0462 0.1633 0.053 Uiso 1 1 calc R . .
C108 C -0.0794(5) 0.6619(3) -0.29272(19) 0.0381(15) Uani 1 1 d . . .
C246 C -0.0868(5) 0.1595(3) 0.04014(19) 0.0427(16) Uani 1 1 d . . .
H57 H -0.1239 0.1997 0.0302 0.051 Uiso 1 1 calc R . .
C247 C -0.1198(5) 0.0976(3) 0.02316(18) 0.0376(14) Uani 1 1 d . . .
H56 H -0.1791 0.0959 0.0016 0.045 Uiso 1 1 calc R . .
C49 C 0.4606(4) 0.3903(3) -0.08484(15) 0.0289(13) Uani 1 1 d . . .
C92 C 0.6717(4) 0.1098(3) 0.07761(19) 0.0347(14) Uani 1 1 d . . .
H92 H 0.6808 0.1183 0.0533 0.042 Uiso 1 1 calc R . .
C96 C 0.5678(5) 0.1142(3) 0.12015(17) 0.0347(14) Uani 1 1 d . . .
H96 H 0.5062 0.1253 0.1246 0.042 Uiso 1 1 calc R . .
C52 C 0.4696(5) 0.2785(3) -0.10893(16) 0.0347(14) Uani 1 1 d . . .
H31 H 0.5088 0.2412 -0.1129 0.042 Uiso 1 1 calc R . .
C117 C 0.3215(5) 0.3361(3) -0.22906(19) 0.0385(15) Uani 1 1 d . . .
C127 C -0.0954(5) 0.2723(3) -0.32467(17) 0.0404(15) Uani 1 1 d . . .
C22 C 0.3001(4) 0.0926(3) 0.07638(16) 0.0265(12) Uani 1 1 d . . .
H110 H 0.2841 0.1335 0.0873 0.032 Uiso 1 1 calc R . .
C103 C -0.2191(5) 0.5875(3) -0.22730(19) 0.0401(15) Uani 1 1 d . . .
C86 C 0.2678(4) 0.2683(3) 0.03654(18) 0.0329(13) Uani 1 1 d . . .
H86 H 0.2355 0.2436 0.0137 0.039 Uiso 1 1 calc R . .
C83 C 0.3605(5) 0.3413(3) 0.1046(2) 0.0435(16) Uani 1 1 d . . .
H83 H 0.3919 0.3661 0.1276 0.052 Uiso 1 1 calc R . .
C114 C 0.3259(4) 0.4569(3) -0.20217(16) 0.0299(13) Uani 1 1 d . . .
H114 H 0.3939 0.4612 -0.2018 0.036 Uiso 1 1 calc R . .
C76 C 0.3071(4) 0.1339(3) -0.04167(17) 0.0338(13) Uani 1 1 d . . .
H76 H 0.2593 0.1436 -0.0288 0.041 Uiso 1 1 calc R . .
C242 C 0.1277(6) 0.2264(3) 0.1234(2) 0.0451(17) Uani 1 1 d . . .
H61 H 0.1543 0.2680 0.1359 0.054 Uiso 1 1 calc R . .
B1 B -0.0054(5) 0.4409(3) -0.20547(17) 0.0242(13) Uani 1 1 d . . .
C84 C 0.2599(5) 0.3538(3) 0.0840(2) 0.0416(16) Uani 1 1 d . . .
H84 H 0.2227 0.3865 0.0932 0.050 Uiso 1 1 calc R . .
C104 C -0.1944(5) 0.6309(3) -0.25365(18) 0.0378(14) Uani 1 1 d . . .
H104 H -0.2357 0.6690 -0.2645 0.045 Uiso 1 1 calc R . .
C5 C 0.6632(4) 0.2776(3) 0.05119(15) 0.0256(12) Uani 1 1 d . . .
H4 H 0.6900 0.2691 0.0780 0.031 Uiso 1 1 calc R . .
C51 C 0.3627(5) 0.2727(4) -0.12282(18) 0.0465(17) Uani 1 1 d . . .
H32 H 0.3315 0.2323 -0.1354 0.056 Uiso 1 1 calc R . .
C115 C 0.2759(4) 0.5115(3) -0.19005(16) 0.0308(13) Uani 1 1 d . . .
C28 C 0.2024(5) 0.0198(4) 0.19607(17) 0.0475(17) Uani 1 1 d . . .
H12A H 0.2511 -0.0028 0.2184 0.057 Uiso 1 1 calc R . .
H12B H 0.1865 0.0676 0.2013 0.057 Uiso 1 1 calc R . .
C241 C 0.1755(5) 0.1636(3) 0.13755(18) 0.0365(14) Uani 1 1 d . . .
H62 H 0.2326 0.1641 0.1599 0.044 Uiso 1 1 calc R . .
C43 C 0.5110(5) 0.5635(4) -0.0371(2) 0.0453(17) Uani 1 1 d . . .
H40 H 0.4759 0.6026 -0.0327 0.054 Uiso 1 1 calc R . .
C91 C 0.5787(4) 0.1281(3) 0.08378(16) 0.0275(12) Uani 1 1 d . . .
C50 C 0.3053(5) 0.3274(4) -0.11749(18) 0.0465(18) Uani 1 1 d . . .
H33 H 0.2340 0.3243 -0.1267 0.056 Uiso 1 1 calc R . .
C20 C 0.3552(6) 0.0275(4) 0.1723(2) 0.0492(17) Uani 1 1 d . . .
O12 O 0.9190(3) 0.3514(2) -0.01003(12) 0.0380(10) Uani 1 1 d . . .
O20 O 0.4356(4) 0.0437(3) 0.19290(16) 0.0733(17) Uani 1 1 d . . .
C7 C 0.6892(4) 0.3872(3) -0.12147(17) 0.0302(13) Uani 1 1 d . . .
C9 C 0.5978(5) 0.4285(4) -0.14590(19) 0.0443(17) Uani 1 1 d . . .
H8A H 0.5486 0.3973 -0.1628 0.067 Uiso 1 1 calc R . .
H8B H 0.6199 0.4619 -0.1616 0.067 Uiso 1 1 calc R . .
H8C H 0.5668 0.4524 -0.1289 0.067 Uiso 1 1 calc R . .
C27 C 0.1195(5) -0.0214(3) 0.17351(17) 0.0374(14) Uani 1 1 d . . .
C29 C 0.0098(5) 0.0041(4) 0.1592(2) 0.0456(17) Uani 1 1 d . . .
H28A H 0.0065 0.0510 0.1682 0.068 Uiso 1 1 calc R . .
H28B H -0.0326 -0.0258 0.1692 0.068 Uiso 1 1 calc R . .
H28C H -0.0144 0.0033 0.1310 0.068 Uiso 1 1 calc R . .
F26 F -0.1769(4) 0.2499(3) -0.35348(12) 0.0764(15) Uani 1 1 d . . .
F14 F 0.2899(3) 0.6192(2) -0.15627(16) 0.0797(15) Uani 1 1 d . . .
F12 F 0.3419(5) 0.2828(2) -0.20607(13) 0.0947(19) Uani 1 1 d . . .
F35A F -0.0249(7) 0.5250(5) -0.0450(3) 0.106 Uani 0.713(4) 1 d P A 1
F34A F 0.1308(4) 0.5381(4) -0.0416(3) 0.100 Uani 0.713(4) 1 d P A 1
F36A F 0.0181(10) 0.5920(3) -0.08254(19) 0.112 Uani 0.713(4) 1 d P A 1
F35B F 0.1012(11) 0.5731(8) -0.0685(4) 0.050 Uiso 0.287(4) 1 d P A 2
F34B F 0.0767(13) 0.5056(7) -0.0271(3) 0.051 Uani 0.287(4) 1 d P A 2
F36B F -0.0406(9) 0.5596(7) -0.0710(5) 0.050 Uani 0.287(4) 1 d P A 2
F1A F -0.3606 0.6604 -0.2292 0.084 Uiso 0.48 1 d P . .
F2A F -0.3785(7) 0.5501(5) -0.2236(3) 0.148 Uiso 0.948(13) 1 d P . .
F3B F -0.2803 0.6102 -0.1740 0.150 Uiso 0.61 1 d P . .
F13 F 0.2607(4) 0.3086(3) -0.26252(13) 0.0854(17) Uani 1 1 d . . .
F1B F -0.3943(8) 0.6259(6) -0.2469(3) 0.124 Uiso 0.672(11) 1 d P . .
F3A F -0.3051(8) 0.6684(6) -0.1977(3) 0.134 Uiso 0.718(12) 1 d P . .
F2B F -0.3220(7) 0.5687(5) -0.1849(3) 0.094 Uiso 0.572(10) 1 d P . .

loop_
_atom_site_aniso_label
_atom_site_aniso_U_11
_atom_site_aniso_U_22
_atom_site_aniso_U_33
_atom_site_aniso_U_23
_atom_site_aniso_U_13
_atom_site_aniso_U_12
Sn01 0.0212(2) 0.0193(2) 0.0277(2) 0.00186(14) 0.00972(15) -0.00109(15)
Mo1 0.0178(2) 0.0166(2) 0.0277(2) 0.00210(17) 0.00928(18) 0.00147(17)
Mo2 0.0296(3) 0.0261(3) 0.0240(2) 0.00263(19) 0.0077(2) -0.0032(2)
C21 0.035(3) 0.043(4) 0.028(3) 0.006(3) 0.006(3) -0.007(3)
C12 0.035(3) 0.023(3) 0.039(3) -0.002(2) 0.021(3) 0.001(2)
F24 0.085(3) 0.065(3) 0.058(3) -0.016(2) 0.049(2) -0.020(2)
F6 0.058(3) 0.088(3) 0.078(3) 0.042(3) 0.029(2) 0.001(2)
N3 0.021(2) 0.024(2) 0.027(2) 0.0007(18) 0.0082(19) -0.0034(19)
N25 0.025(2) 0.023(2) 0.030(2) 0.0042(19) 0.015(2) -0.0001(19)
F22 0.058(3) 0.093(4) 0.122(4) -0.045(3) 0.054(3) -0.024(3)
O11 0.053(3) 0.023(2) 0.041(2) 0.0008(18) 0.013(2) 0.010(2)
F4 0.143(5) 0.070(3) 0.033(2) 0.006(2) 0.023(3) -0.027(3)
F16 0.190(6) 0.062(3) 0.097(4) -0.004(3) 0.060(4) -0.069(4)
F15 0.040(2) 0.050(3) 0.153(5) -0.023(3) -0.028(3) -0.003(2)
F5 0.138(5) 0.036(2) 0.127(4) 0.033(3) 0.100(4) 0.034(3)
N4 0.027(2) 0.022(2) 0.028(2) 0.0055(18) 0.0108(19) 0.0022(19)
N5 0.023(2) 0.031(3) 0.023(2) 0.0075(19) 0.0058(19) -0.001(2)
N1 0.019(2) 0.017(2) 0.029(2) 0.0014(18) 0.0080(18) -0.0001(18)
C45 0.028(3) 0.032(3) 0.029(3) 0.014(2) 0.015(2) 0.011(2)
C107 0.077(6) 0.032(4) 0.086(6) 0.023(4) 0.026(5) 0.016(4)
F32 0.095(4) 0.054(3) 0.311(10) 0.091(5) 0.114(6) 0.026(3)
N21 0.023(2) 0.025(2) 0.029(2) 0.0030(19) 0.0069(19) -0.0007(19)
F25 0.173(6) 0.102(4) 0.052(3) 0.007(3) 0.041(3) 0.100(4)
O21 0.056(3) 0.038(3) 0.047(3) 0.011(2) 0.012(2) 0.015(2)
C135 0.016(2) 0.026(3) 0.028(3) -0.010(2) 0.008(2) -0.004(2)
N24 0.036(3) 0.026(3) 0.031(3) 0.002(2) 0.022(2) -0.003(2)
F23 0.048(3) 0.157(5) 0.085(3) -0.053(4) 0.028(3) -0.053(3)
C131 0.020(3) 0.026(3) 0.023(3) -0.001(2) 0.006(2) -0.001(2)
C136 0.031(3) 0.023(3) 0.027(3) 0.001(2) 0.010(2) -0.003(2)
N23 0.021(2) 0.021(2) 0.035(3) 0.0028(19) 0.010(2) 0.0004(18)
F31 0.246(8) 0.032(3) 0.110(4) 0.024(3) 0.119(5) 0.051(4)
C133 0.015(3) 0.026(3) 0.034(3) 0.002(2) 0.006(2) 0.005(2)
C24 0.033(3) 0.023(3) 0.032(3) 0.002(2) 0.008(2) -0.001(2)
C111 0.031(3) 0.024(3) 0.018(2) 0.001(2) 0.004(2) 0.001(2)
C248 0.029(3) 0.030(3) 0.030(3) 0.008(2) 0.016(2) 0.006(2)
C71 0.031(3) 0.020(3) 0.029(3) 0.001(2) 0.010(2) -0.003(2)
C245 0.031(3) 0.025(3) 0.030(3) 0.005(2) 0.019(2) 0.005(2)
C4 0.025(3) 0.023(3) 0.029(3) 0.001(2) 0.008(2) -0.002(2)
C25 0.032(3) 0.026(3) 0.034(3) 0.000(2) 0.014(3) -0.004(2)
C6 0.045(4) 0.041(4) 0.025(3) 0.006(3) 0.015(3) 0.009(3)
C41 0.039(3) 0.022(3) 0.044(3) 0.004(2) 0.019(3) 0.000(3)
C121 0.030(3) 0.023(3) 0.022(3) 0.003(2) 0.006(2) 0.005(2)
C113 0.030(3) 0.027(3) 0.028(3) 0.003(2) 0.011(2) 0.004(2)
F33 0.265(9) 0.047(3) 0.076(4) 0.023(3) -0.072(5) -0.001(4)
C44 0.041(4) 0.039(4) 0.041(3) 0.012(3) 0.025(3) 0.014(3)
C124 0.034(3) 0.027(3) 0.031(3) -0.002(2) 0.005(3) -0.003(3)
C93 0.031(3) 0.032(4) 0.070(5) 0.000(3) 0.006(3) 0.005(3)
C126 0.029(3) 0.024(3) 0.024(3) 0.004(2) 0.007(2) 0.001(2)
C252 0.027(3) 0.021(3) 0.034(3) 0.003(2) 0.017(2) -0.001(2)
C251 0.031(3) 0.031(3) 0.032(3) 0.001(2) 0.013(3) -0.006(3)
C101 0.032(3) 0.023(3) 0.026(3) -0.003(2) 0.009(2) -0.001(2)
C244 0.047(4) 0.025(3) 0.041(3) 0.007(3) 0.029(3) 0.006(3)
C134 0.020(3) 0.039(3) 0.023(3) 0.001(2) 0.005(2) 0.001(2)
C132 0.021(3) 0.025(3) 0.025(3) -0.002(2) 0.003(2) 0.003(2)
C73 0.049(4) 0.037(4) 0.045(4) -0.007(3) 0.020(3) 0.012(3)
C105 0.036(3) 0.022(3) 0.029(3) 0.002(2) 0.011(2) 0.001(2)
C249 0.030(3) 0.022(3) 0.030(3) 0.002(2) 0.021(2) 0.003(2)
C81 0.031(3) 0.019(3) 0.036(3) 0.007(2) 0.017(3) 0.000(2)
C26 0.050(4) 0.038(4) 0.030(3) 0.012(3) 0.018(3) -0.001(3)
C243 0.062(4) 0.023(3) 0.062(4) 0.003(3) 0.041(4) 0.003(3)
C106 0.030(3) 0.023(3) 0.024(3) -0.004(2) 0.004(2) 0.001(2)
C118 0.032(4) 0.034(4) 0.068(5) 0.000(3) 0.008(3) -0.004(3)
C48 0.026(3) 0.059(4) 0.030(3) 0.019(3) 0.011(3) 0.009(3)
C2 0.021(3) 0.023(3) 0.024(3) 0.000(2) 0.005(2) -0.003(2)
C85 0.029(3) 0.035(4) 0.061(4) 0.011(3) 0.022(3) 0.007(3)
C116 0.037(3) 0.025(3) 0.029(3) -0.001(2) 0.006(3) 0.000(3)
C102 0.041(3) 0.027(3) 0.032(3) 0.008(2) 0.018(3) 0.008(3)
F11 0.119(5) 0.083(4) 0.282(9) -0.074(5) 0.155(6) -0.035(4)
C137 0.091 0.098 0.096 0.009 0.011 0.006
C225 0.040(3) 0.029(3) 0.023(3) 0.003(2) 0.007(2) 0.002(3)
C72 0.032(3) 0.032(3) 0.037(3) -0.002(3) 0.011(3) 0.007(3)
C122 0.028(3) 0.034(3) 0.025(3) -0.002(2) 0.007(2) 0.002(3)
C138 0.033(3) 0.037(3) 0.027(3) -0.006(2) 0.012(2) -0.005(3)
C123 0.032(3) 0.032(3) 0.031(3) -0.002(2) 0.007(2) -0.002(3)
C250 0.025(3) 0.036(3) 0.035(3) 0.002(3) 0.009(2) 0.001(3)
F21 0.083(4) 0.121(5) 0.185(7) 0.088(5) 0.077(4) 0.011(3)
C42 0.077(5) 0.020(3) 0.044(4) 0.005(3) 0.030(4) -0.003(3)
C95 0.054(4) 0.040(4) 0.036(4) 0.010(3) 0.001(3) -0.003(3)
C75 0.043(4) 0.032(4) 0.041(4) -0.003(3) 0.002(3) -0.007(3)
C128 0.040(4) 0.052(4) 0.049(4) -0.013(3) 0.019(3) -0.012(3)
C47 0.031(4) 0.082(6) 0.049(4) 0.025(4) 0.020(3) 0.014(4)
C8 0.035(3) 0.036(3) 0.051(4) 0.010(3) 0.028(3) 0.005(3)
C46 0.045(4) 0.061(5) 0.050(4) 0.024(4) 0.029(3) 0.034(4)
C112 0.036(3) 0.018(3) 0.024(3) 0.004(2) 0.009(2) 0.000(2)
C82 0.033(3) 0.036(3) 0.043(3) -0.002(3) 0.017(3) 0.002(3)
C11 0.033(3) 0.027(3) 0.022(3) -0.002(2) 0.010(2) 0.002(3)
C74 0.056(4) 0.029(3) 0.036(3) -0.005(3) 0.005(3) 0.006(3)
C94 0.039(4) 0.032(4) 0.046(4) 0.010(3) -0.010(3) -0.001(3)
C108 0.049(4) 0.024(3) 0.044(4) 0.005(3) 0.019(3) 0.007(3)
C246 0.054(4) 0.039(4) 0.042(4) 0.016(3) 0.026(3) 0.023(3)
C247 0.035(3) 0.045(4) 0.035(3) 0.009(3) 0.013(3) 0.013(3)
C49 0.025(3) 0.037(3) 0.026(3) 0.013(2) 0.011(2) 0.005(3)
C92 0.028(3) 0.027(3) 0.048(4) 0.008(3) 0.010(3) 0.003(3)
C96 0.033(3) 0.034(3) 0.037(3) 0.005(3) 0.010(3) -0.003(3)
C52 0.036(3) 0.039(4) 0.025(3) 0.006(2) 0.005(2) -0.009(3)
C117 0.038(4) 0.037(4) 0.042(4) -0.003(3) 0.015(3) 0.006(3)
C127 0.048(4) 0.040(4) 0.032(3) -0.010(3) 0.012(3) -0.005(3)
C22 0.026(3) 0.028(3) 0.030(3) 0.002(2) 0.015(2) -0.003(2)
C103 0.039(4) 0.036(4) 0.050(4) 0.005(3) 0.020(3) 0.009(3)
C86 0.032(3) 0.026(3) 0.043(3) 0.003(3) 0.014(3) 0.002(3)
C83 0.049(4) 0.036(4) 0.052(4) -0.013(3) 0.026(3) -0.008(3)
C114 0.026(3) 0.030(3) 0.031(3) 0.009(2) 0.005(2) 0.003(2)
C76 0.028(3) 0.034(3) 0.039(3) 0.001(3) 0.010(3) -0.006(3)
C242 0.066(5) 0.025(3) 0.058(4) -0.011(3) 0.041(4) -0.009(3)
B1 0.025(3) 0.022(3) 0.026(3) -0.003(2) 0.008(3) 0.000(3)
C84 0.049(4) 0.023(3) 0.070(5) -0.002(3) 0.043(4) -0.001(3)
C104 0.042(4) 0.030(3) 0.043(4) 0.006(3) 0.016(3) 0.007(3)
C5 0.025(3) 0.027(3) 0.023(3) -0.002(2) 0.006(2) -0.006(2)
C51 0.043(4) 0.057(5) 0.031(3) 0.007(3) 0.000(3) -0.017(4)
C115 0.029(3) 0.026(3) 0.032(3) 0.007(2) 0.001(2) -0.002(2)
C28 0.070(5) 0.048(4) 0.025(3) -0.006(3) 0.014(3) -0.009(4)
C241 0.045(4) 0.030(3) 0.042(3) -0.011(3) 0.026(3) -0.010(3)
C43 0.056(4) 0.038(4) 0.055(4) 0.013(3) 0.036(4) 0.022(3)
C91 0.027(3) 0.021(3) 0.033(3) -0.002(2) 0.008(2) -0.003(2)
C50 0.023(3) 0.076(5) 0.036(3) 0.015(3) 0.003(3) -0.014(3)
C20 0.052(4) 0.053(4) 0.039(4) 0.003(3) 0.009(3) -0.002(4)
O12 0.017(2) 0.051(3) 0.042(2) -0.006(2) 0.0049(18) -0.0007(18)
O20 0.049(3) 0.092(4) 0.061(3) -0.006(3) -0.009(3) -0.018(3)
C7 0.030(3) 0.031(3) 0.036(3) 0.011(2) 0.019(3) 0.008(3)
C9 0.040(4) 0.054(4) 0.046(4) 0.030(3) 0.024(3) 0.016(3)
C27 0.051(4) 0.038(4) 0.028(3) 0.006(3) 0.020(3) -0.003(3)
C29 0.051(4) 0.052(4) 0.046(4) 0.014(3) 0.033(3) 0.009(3)
F26 0.083(3) 0.106(4) 0.042(2) -0.040(2) 0.022(2) -0.039(3)
F14 0.062(3) 0.044(3) 0.130(4) -0.042(3) 0.024(3) -0.014(2)
F12 0.178(5) 0.061(3) 0.053(3) 0.023(2) 0.048(3) 0.078(3)
F35A 0.141 0.094 0.135 -0.088 0.118 -0.078
F34A 0.032 0.094 0.136 -0.091 -0.028 0.015
F36A 0.257 0.022 0.046 -0.005 0.033 0.030
F34B 0.079 0.049 0.015 -0.010 -0.002 0.011
F36B 0.017 0.041 0.076 -0.034 -0.008 0.017
F13 0.107(4) 0.079(3) 0.053(3) -0.022(2) 0.001(3) 0.048(3)

loop_
_atom_type_symbol
_atom_type_description
_atom_type_scat_dispersion_real
_atom_type_scat_dispersion_imag
_atom_type_scat_source
C C 0.0033 0.0016 'International Tables Vol C Tables 4.2.6.8 and 6.1.1.4'
H H 0.0000 0.0000 'International Tables Vol C Tables 4.2.6.8 and 6.1.1.4'
N N 0.0061 0.0033 'International Tables Vol C Tables 4.2.6.8 and 6.1.1.4'
O O 0.0106 0.0060 'International Tables Vol C Tables 4.2.6.8 and 6.1.1.4'
Mo Mo -1.6832 0.6857 'International Tables Vol C Tables 4.2.6.8 and 6.1.1.4'
Sn Sn -0.6537 1.4246 'International Tables Vol C Tables 4.2.6.8 and 6.1.1.4'
Re Re -1.0185 7.2310 'International Tables Vol C Tables 4.2.6.8 and 6.1.1.4'
B B 0.0013 0.0007 'International Tables Vol C Tables 4.2.6.8 and 6.1.1.4'
F F 0.0171 0.0103 'International Tables Vol C Tables 4.2.6.8 and 6.1.1.4'

loop_
_geom_angle_atom_site_label_1
_geom_angle_atom_site_label_2
_geom_angle_atom_site_label_3
_geom_angle
_geom_angle_site_symmetry_1
_geom_angle_site_symmetry_3
_geom_angle_publ_flag
C91 Sn01 C71 123.5(2) . . ?
C91 Sn01 C81 116.0(2) . . ?
C71 Sn01 C81 120.3(2) . . ?
C91 Sn01 N3 90.25(18) . . ?
C71 Sn01 N3 90.95(18) . . ?
C81 Sn01 N3 93.10(18) . . ?
C91 Sn01 N23 89.21(18) . . ?
C71 Sn01 N23 87.08(18) . . ?
C81 Sn01 N23 89.58(18) . . ?
N3 Sn01 N23 177.23(15) . . ?
C11 Mo1 C12 77.9(2) . . ?
C11 Mo1 N1 85.22(19) . . ?
C12 Mo1 N1 89.39(19) . . ?
C11 Mo1 N5 101.7(2) . . ?
C12 Mo1 N5 170.52(19) . . ?
N1 Mo1 N5 81.14(15) . . ?
C11 Mo1 N4 165.79(19) . . ?
C12 Mo1 N4 104.24(19) . . ?
N1 Mo1 N4 80.78(15) . . ?
N5 Mo1 N4 73.85(16) . . ?
C11 Mo1 C7 103.8(2) . . ?
C12 Mo1 C7 104.1(2) . . ?
N1 Mo1 C7 164.94(17) . . ?
N5 Mo1 C7 85.20(18) . . ?
N4 Mo1 C7 89.38(18) . . ?
C11 Mo1 C8 111.1(2) . . ?
C12 Mo1 C8 72.1(2) . . ?
N1 Mo1 C8 151.26(19) . . ?
N5 Mo1 C8 116.37(19) . . ?
N4 Mo1 C8 82.69(18) . . ?
C7 Mo1 C8 35.6(2) . . ?
C11 Mo1 C6 69.3(2) . . ?
C12 Mo1 C6 104.3(2) . . ?
N1 Mo1 C6 147.25(19) . . ?
N5 Mo1 C6 84.2(2) . . ?
N4 Mo1 C6 122.66(18) . . ?
C7 Mo1 C6 35.6(2) . . ?
C8 Mo1 C6 60.9(2) . . ?
C21 Mo2 C20 79.0(3) . . ?
C21 Mo2 N21 87.8(2) . . ?
C20 Mo2 N21 87.7(2) . . ?
C21 Mo2 N25 104.1(2) . . ?
C20 Mo2 N25 167.3(2) . . ?
N21 Mo2 N25 80.24(15) . . ?
C21 Mo2 N24 168.2(2) . . ?
C20 Mo2 N24 100.8(2) . . ?
N21 Mo2 N24 80.34(16) . . ?
N25 Mo2 N24 73.59(16) . . ?
C21 Mo2 C27 103.9(2) . . ?
C20 Mo2 C27 105.6(3) . . ?
N21 Mo2 C27 163.58(19) . . ?
N25 Mo2 C27 85.70(19) . . ?
N24 Mo2 C27 87.61(19) . . ?
C21 Mo2 C28 107.4(3) . . ?
C20 Mo2 C28 71.2(3) . . ?
N21 Mo2 C28 150.4(2) . . ?
N25 Mo2 C28 118.5(2) . . ?
N24 Mo2 C28 83.5(2) . . ?
C27 Mo2 C28 36.2(2) . . ?
C21 Mo2 C26 70.0(2) . . ?
C20 Mo2 C26 109.4(3) . . ?
N21 Mo2 C26 147.98(19) . . ?
N25 Mo2 C26 83.05(19) . . ?
N24 Mo2 C26 120.52(19) . . ?
C27 Mo2 C26 35.8(2) . . ?
C28 Mo2 C26 61.2(2) . . ?
O21 C21 Mo2 176.5(5) . . ?
O12 C12 Mo1 175.3(5) . . ?
C2 N3 C5 105.4(4) . . ?
C2 N3 Sn01 123.5(3) . . ?
C5 N3 Sn01 130.2(3) . . ?
C252 N25 C249 118.2(5) . . ?
C252 N25 Mo2 126.2(4) . . ?
C249 N25 Mo2 115.5(3) . . ?
C41 N4 C45 118.2(5) . . ?
C41 N4 Mo1 126.9(4) . . ?
C45 N4 Mo1 114.7(3) . . ?
C52 N5 C49 118.2(5) . . ?
C52 N5 Mo1 126.1(4) . . ?
C49 N5 Mo1 115.5(4) . . ?
C2 N1 C4 104.1(4) . . ?
C2 N1 Mo1 127.1(3) . . ?
C4 N1 Mo1 126.8(3) . . ?
N4 C45 C44 122.6(5) . . ?
N4 C45 C49 118.2(5) . . ?
C44 C45 C49 119.2(5) . . ?
F2B C107 F1A 123.7(8) . . ?
F2B C107 F2A 63.9(6) . . ?
F1A C107 F2A 107.3(7) . . ?
F2B C107 F3A 95.2(9) . . ?
F1A C107 F3A 50.7(5) . . ?
F2A C107 F3A 135.8(9) . . ?
F1A C107 F3B 105.8(6) . . ?
F2A C107 F3B 105.8(7) . . ?
F3A C107 F3B 59.2(6) . . ?
F2B C107 F1B 122.8(9) . . ?
F2A C107 F1B 73.4(7) . . ?
F3A C107 F1B 89.8(7) . . ?
F3B C107 F1B 135.6(8) . . ?
F2B C107 C103 118.4(7) . . ?
F1A C107 C103 116.1(6) . . ?
F2A C107 C103 111.7(7) . . ?
F3A C107 C103 112.5(8) . . ?
F3B C107 C103 109.5(6) . . ?
F1B C107 C103 111.6(8) . . ?
C22 N21 C24 104.8(4) . . ?
C22 N21 Mo2 129.0(4) . . ?
C24 N21 Mo2 125.6(4) . . ?
C134 C135 C136 120.5(5) . . ?
C134 C135 C138 119.4(5) . . ?
C136 C135 C138 120.1(5) . . ?
C241 N24 C245 117.7(5) . . ?
C241 N24 Mo2 126.6(4) . . ?
C245 N24 Mo2 115.5(3) . . ?
C136 C131 C132 116.3(5) . . ?
C136 C131 B1 122.2(5) . . ?
C132 C131 B1 121.3(5) . . ?
C135 C136 C131 121.8(5) . . ?
C135 C136 H035 119.1 . . ?
C131 C136 H035 119.1 . . ?
C22 N23 C25 104.8(4) . . ?
C22 N23 Sn01 126.3(4) . . ?
C25 N23 Sn01 121.9(3) . . ?
C132 C133 C134 120.1(5) . . ?
C132 C133 C137 120.0(7) . . ?
C134 C133 C137 119.9(7) . . ?
C25 C24 N21 108.8(5) . . ?
C25 C24 H040 125.6 . . ?
N21 C24 H040 125.6 . . ?
C112 C111 C116 115.3(5) . . ?
C112 C111 B1 124.8(5) . . ?
C116 C111 B1 119.7(5) . . ?
C249 C248 C250 117.8(5) . . ?
C249 C248 C247 118.8(5) . . ?
C250 C248 C247 123.4(5) . . ?
C72 C71 C76 117.7(5) . . ?
C72 C71 Sn01 123.4(4) . . ?
C76 C71 Sn01 118.9(4) . . ?
N24 C245 C244 122.1(5) . . ?
N24 C245 C249 117.2(5) . . ?
C244 C245 C249 120.7(5) . . ?
C5 C4 N1 108.8(5) . . ?
C5 C4 H3 125.6 . . ?
N1 C4 H3 125.6 . . ?
N23 C25 C24 108.4(5) . . ?
N23 C25 H047 125.8 . . ?
C24 C25 H047 125.8 . . ?
C7 C6 Mo1 69.3(3) . . ?
C7 C6 H5A 116.7 . . ?
Mo1 C6 H5A 116.7 . . ?
C7 C6 H5B 116.7 . . ?
Mo1 C6 H5B 116.7 . . ?
H5A C6 H5B 113.7 . . ?
N4 C41 C42 122.7(6) . . ?
N4 C41 H42 118.7 . . ?
C42 C41 H42 118.7 . . ?
C126 C121 C122 114.9(5) . . ?
C126 C121 B1 124.5(5) . . ?
C122 C121 B1 120.3(5) . . ?
C114 C113 C112 121.2(5) . . ?
C114 C113 C117 119.8(5) . . ?
C112 C113 C117 119.0(5) . . ?
C43 C44 C45 117.5(6) . . ?
C43 C44 C46 123.2(6) . . ?
C45 C44 C46 119.3(6) . . ?
C123 C124 C225 118.5(5) . . ?
C123 C124 H124 120.8 . . ?
C225 C124 H124 120.8 . . ?
C94 C93 C92 120.0(6) . . ?
C94 C93 H93 120.0 . . ?
C92 C93 H93 120.0 . . ?
C225 C126 C121 122.6(5) . . ?
C225 C126 H126 118.7 . . ?
C121 C126 H126 118.7 . . ?
N25 C252 C251 122.4(5) . . ?
N25 C252 H51 118.8 . . ?
C251 C252 H51 118.8 . . ?
C250 C251 C252 119.5(5) . . ?
C250 C251 H52 120.2 . . ?
C252 C251 H52 120.2 . . ?
C106 C101 C102 115.2(5) . . ?
C106 C101 B1 123.9(5) . . ?
C102 C101 B1 120.7(5) . . ?
C243 C244 C245 118.0(6) . . ?
C243 C244 C246 124.3(6) . . ?
C245 C244 C246 117.7(5) . . ?
C135 C134 C133 119.2(5) . . ?
C135 C134 H134 120.4 . . ?
C133 C134 H134 120.4 . . ?
C133 C132 C131 122.2(5) . . ?
C133 C132 H132 118.9 . . ?
C131 C132 H132 118.9 . . ?
C74 C73 C72 119.6(6) . . ?
C74 C73 H73 120.2 . . ?
C72 C73 H73 120.2 . . ?
C104 C105 C106 120.3(5) . . ?
C104 C105 C108 119.3(5) . . ?
C106 C105 C108 120.4(5) . . ?
N25 C249 C248 122.3(5) . . ?
N25 C249 C245 118.0(5) . . ?
C248 C249 C245 119.7(5) . . ?
C82 C81 C86 118.0(5) . . ?
C82 C81 Sn01 119.8(4) . . ?
C86 C81 Sn01 122.1(4) . . ?
C27 C26 Mo2 69.1(3) . . ?
C27 C26 H27A 116.8 . . ?
Mo2 C26 H27A 116.8 . . ?
C27 C26 H27B 116.8 . . ?
Mo2 C26 H27B 116.8 . . ?
H27A C26 H27B 113.8 . . ?
C242 C243 C244 119.1(6) . . ?
C242 C243 H60 120.5 . . ?
C244 C243 H60 120.5 . . ?
C105 C106 C101 123.1(5) . . ?
C105 C106 H106 118.5 . . ?
C101 C106 H106 118.5 . . ?
F16 C118 F14 106.0(6) . . ?
F16 C118 F15 108.8(6) . . ?
F14 C118 F15 104.0(6) . . ?
F16 C118 C115 112.3(6) . . ?
F14 C118 C115 113.6(5) . . ?
F15 C118 C115 111.6(5) . . ?
C50 C48 C47 125.3(6) . . ?
C50 C48 C49 117.0(6) . . ?
C47 C48 C49 117.7(6) . . ?
N3 C2 N1 113.3(4) . . ?
N3 C2 H2 123.3 . . ?
N1 C2 H2 123.3 . . ?
C84 C85 C86 119.8(6) . . ?
C84 C85 H85 120.1 . . ?
C86 C85 H85 120.1 . . ?
C115 C116 C111 122.7(5) . . ?
C115 C116 H116 118.7 . . ?
C111 C116 H116 118.7 . . ?
C103 C102 C101 122.3(5) . . ?
C103 C102 H102 118.9 . . ?
C101 C102 H102 118.9 . . ?
F31 C137 F33 105.7(10) . . ?
F31 C137 F32 104.2(10) . . ?
F33 C137 F32 102.4(11) . . ?
F31 C137 C133 115.6(9) . . ?
F33 C137 C133 114.3(9) . . ?
F32 C137 C133 113.3(9) . . ?
C124 C225 C126 120.6(5) . . ?
C124 C225 C127 119.5(5) . . ?
C126 C225 C127 119.8(5) . . ?
C71 C72 C73 120.7(6) . . ?
C71 C72 H72 119.6 . . ?
C73 C72 H72 119.6 . . ?
C123 C122 C121 123.4(5) . . ?
C123 C122 H122 118.3 . . ?
C121 C122 H122 118.3 . . ?
F36B C138 F35B 103.9(11) . . ?
F36B C138 F34A 133.5(8) . . ?
F35B C138 F34A 53.5(7) . . ?
F36B C138 F35A 52.6(8) . . ?
F35B C138 F35A 133.8(8) . . ?
F34A C138 F35A 110.2(7) . . ?
F36B C138 F34B 112.6(11) . . ?
F35B C138 F34B 105.4(10) . . ?
F34A C138 F34B 54.0(7) . . ?
F35A C138 F34B 63.3(8) . . ?
F36B C138 F36A 54.3(9) . . ?
F35B C138 F36A 51.9(7) . . ?
F34A C138 F36A 100.8(7) . . ?
F35A C138 F36A 102.3(7) . . ?
F34B C138 F36A 134.8(7) . . ?
F36B C138 C135 112.9(7) . . ?
F35B C138 C135 111.5(8) . . ?
F34A C138 C135 113.3(5) . . ?
F35A C138 C135 114.4(5) . . ?
F34B C138 C135 110.1(7) . . ?
F36A C138 C135 114.6(5) . . ?
C124 C123 C122 119.9(5) . . ?
C124 C123 C128 120.2(5) . . ?
C122 C123 C128 119.8(5) . . ?
C251 C250 C248 119.7(5) . . ?
C251 C250 H53 120.2 . . ?
C248 C250 H53 120.2 . . ?
C43 C42 C41 118.7(6) . . ?
C43 C42 H41 120.7 . . ?
C41 C42 H41 120.7 . . ?
C94 C95 C96 119.4(6) . . ?
C94 C95 H95 120.3 . . ?
C96 C95 H95 120.3 . . ?
C74 C75 C76 119.7(6) . . ?
C74 C75 H75 120.2 . . ?
C76 C75 H75 120.2 . . ?
F21 C128 F22 103.6(6) . . ?
F21 C128 F23 106.3(7) . . ?
F22 C128 F23 106.3(6) . . ?
F21 C128 C123 113.1(6) . . ?
F22 C128 C123 113.3(6) . . ?
F23 C128 C123 113.3(6) . . ?
C46 C47 C48 122.4(6) . . ?
C46 C47 H36 118.8 . . ?
C48 C47 H36 118.8 . . ?
C7 C8 Mo1 69.8(3) . . ?
C7 C8 H7A 116.7 . . ?
Mo1 C8 H7A 116.7 . . ?
C7 C8 H7B 116.7 . . ?
Mo1 C8 H7B 116.7 . . ?
H7A C8 H7B 113.7 . . ?
C47 C46 C44 120.8(6) . . ?
C47 C46 H37 119.6 . . ?
C44 C46 H37 119.6 . . ?
C111 C112 C113 122.1(5) . . ?
C111 C112 H112 118.9 . . ?
C113 C112 H112 118.9 . . ?
C81 C82 C83 120.9(6) . . ?
C81 C82 H82 119.6 . . ?
C83 C82 H82 119.6 . . ?
O11 C11 Mo1 175.3(5) . . ?
C75 C74 C73 120.5(6) . . ?
C75 C74 H74 119.7 . . ?
C73 C74 H74 119.7 . . ?
C93 C94 C95 120.3(6) . . ?
C93 C94 H94 119.8 . . ?
C95 C94 H94 119.8 . . ?
F5 C108 F4 106.2(6) . . ?
F5 C108 F6 105.2(5) . . ?
F4 C108 F6 102.7(5) . . ?
F5 C108 C105 114.7(5) . . ?
F4 C108 C105 113.1(5) . . ?
F6 C108 C105 113.9(5) . . ?
C247 C246 C244 121.6(6) . . ?
C247 C246 H57 119.2 . . ?
C244 C246 H57 119.2 . . ?
C246 C247 C248 121.5(6) . . ?
C246 C247 H56 119.3 . . ?
C248 C247 H56 119.3 . . ?
N5 C49 C48 121.8(6) . . ?
N5 C49 C45 117.5(5) . . ?
C48 C49 C45 120.7(5) . . ?
C93 C92 C91 120.6(6) . . ?
C93 C92 H92 119.7 . . ?
C91 C92 H92 119.7 . . ?
C91 C96 C95 121.6(6) . . ?
C91 C96 H96 119.2 . . ?
C95 C96 H96 119.2 . . ?
N5 C52 C51 123.2(6) . . ?
N5 C52 H31 118.4 . . ?
C51 C52 H31 118.4 . . ?
F12 C117 F11 109.7(6) . . ?
F12 C117 F13 102.2(6) . . ?
F11 C117 F13 103.6(6) . . ?
F12 C117 C113 114.7(5) . . ?
F11 C117 C113 113.1(5) . . ?
F13 C117 C113 112.5(5) . . ?
F25 C127 F26 107.5(6) . . ?
F25 C127 F24 106.5(6) . . ?
F26 C127 F24 103.1(5) . . ?
F25 C127 C225 113.4(5) . . ?
F26 C127 C225 113.2(5) . . ?
F24 C127 C225 112.4(5) . . ?
N21 C22 N23 113.3(5) . . ?
N21 C22 H110 123.4 . . ?
N23 C22 H110 123.4 . . ?
C104 C103 C102 120.7(6) . . ?
C104 C103 C107 119.7(6) . . ?
C102 C103 C107 119.6(6) . . ?
C85 C86 C81 120.9(6) . . ?
C85 C86 H86 119.6 . . ?
C81 C86 H86 119.6 . . ?
C84 C83 C82 119.9(6) . . ?
C84 C83 H83 120.1 . . ?
C82 C83 H83 120.1 . . ?
C113 C114 C115 117.9(5) . . ?
C113 C114 H114 121.1 . . ?
C115 C114 H114 121.1 . . ?
C75 C76 C71 121.8(6) . . ?
C75 C76 H76 119.1 . . ?
C71 C76 H76 119.1 . . ?
C243 C242 C241 120.6(6) . . ?
C243 C242 H61 119.7 . . ?
C241 C242 H61 119.7 . . ?
C101 B1 C131 111.3(4) . . ?
C101 B1 C121 104.1(4) . . ?
C131 B1 C121 110.2(4) . . ?
C101 B1 C111 112.5(4) . . ?
C131 B1 C111 103.9(4) . . ?
C121 B1 C111 115.0(4) . . ?
C83 C84 C85 120.5(6) . . ?
C83 C84 H84 119.7 . . ?
C85 C84 H84 119.7 . . ?
C103 C104 C105 118.4(6) . . ?
C103 C104 H104 120.8 . . ?
C105 C104 H104 120.8 . . ?
C4 C5 N3 108.3(5) . . ?
C4 C5 H4 125.9 . . ?
N3 C5 H4 125.9 . . ?
C50 C51 C52 118.5(6) . . ?
C50 C51 H32 120.8 . . ?
C52 C51 H32 120.8 . . ?
C116 C115 C114 120.7(5) . . ?
C116 C115 C118 120.7(5) . . ?
C114 C115 C118 118.6(5) . . ?
C27 C28 Mo2 70.5(3) . . ?
C27 C28 H12A 116.6 . . ?
Mo2 C28 H12A 116.6 . . ?
C27 C28 H12B 116.6 . . ?
Mo2 C28 H12B 116.6 . . ?
H12A C28 H12B 113.6 . . ?
N24 C241 C242 122.5(6) . . ?
N24 C241 H62 118.8 . . ?
C242 C241 H62 118.8 . . ?
C42 C43 C44 120.3(6) . . ?
C42 C43 H40 119.8 . . ?
C44 C43 H40 119.8 . . ?
C96 C91 C92 118.0(5) . . ?
C96 C91 Sn01 120.6(4) . . ?
C92 C91 Sn01 121.4(4) . . ?
C51 C50 C48 121.3(6) . . ?
C51 C50 H33 119.4 . . ?
C48 C50 H33 119.4 . . ?
O20 C20 Mo2 177.8(7) . . ?
C8 C7 C6 114.5(5) . . ?
C8 C7 C9 122.3(6) . . ?
C6 C7 C9 123.2(6) . . ?
C8 C7 Mo1 74.7(3) . . ?
C6 C7 Mo1 75.1(3) . . ?
C9 C7 Mo1 118.7(4) . . ?
C7 C9 H8A 109.5 . . ?
C7 C9 H8B 109.5 . . ?
H8A C9 H8B 109.5 . . ?
C7 C9 H8C 109.5 . . ?
H8A C9 H8C 109.5 . . ?
H8B C9 H8C 109.5 . . ?
C28 C27 C26 112.8(6) . . ?
C28 C27 C29 123.5(6) . . ?
C26 C27 C29 123.7(6) . . ?
C28 C27 Mo2 73.3(4) . . ?
C26 C27 Mo2 75.1(3) . . ?
C29 C27 Mo2 118.5(4) . . ?
C27 C29 H28A 109.5 . . ?
C27 C29 H28B 109.5 . . ?
H28A C29 H28B 109.5 . . ?
C27 C29 H28C 109.5 . . ?
H28A C29 H28C 109.5 . . ?
H28B C29 H28C 109.5 . . ?
F1B F1A F3A 142.3(9) . . ?
F1B F1A C107 76.1(8) . . ?
F3A F1A C107 67.9(6) . . ?
C107 F2A F2B 56.8(6) . . ?
C107 F2A F1B 55.2(6) . . ?
F2B F2A F1B 102.7(8) . . ?
F2B F3B F3A 113.8(7) . . ?
F2B F3B C107 63.8(7) . . ?
F3A F3B C107 59.8(5) . . ?
F1A F1B C107 64.2(7) . . ?
F1A F1B F2A 108.7(9) . . ?
C107 F1B F2A 51.3(6) . . ?
F1A F3A F3B 117.2(8) . . ?
F1A F3A C107 61.4(6) . . ?
F3B F3A C107 61.0(6) . . ?
F3B F2B C107 73.8(8) . . ?
F3B F2B F2A 132.1(10) . . ?
C107 F2B F2A 59.3(7) . . ?

loop_
_geom_bond_atom_site_label_1
_geom_bond_atom_site_label_2
_geom_bond_distance
_geom_bond_site_symmetry_2
_geom_bond_publ_flag
Sn01 C91 2.132(5) . ?
Sn01 C71 2.144(5) . ?
Sn01 C81 2.144(5) . ?
Sn01 N3 2.296(4) . ?
Sn01 N23 2.297(4) . ?
Mo1 C11 1.959(6) . ?
Mo1 C12 1.969(6) . ?
Mo1 N1 2.224(4) . ?
Mo1 N5 2.241(4) . ?
Mo1 N4 2.254(4) . ?
Mo1 C7 2.271(5) . ?
Mo1 C8 2.334(6) . ?
Mo1 C6 2.345(6) . ?
Mo2 C21 1.973(7) . ?
Mo2 C20 1.973(7) . ?
Mo2 N21 2.216(4) . ?
Mo2 N25 2.240(4) . ?
Mo2 N24 2.253(5) . ?
Mo2 C27 2.254(6) . ?
Mo2 C28 2.291(6) . ?
Mo2 C26 2.332(6) . ?
C21 O21 1.157(7) . ?
C12 O12 1.159(7) . ?
F24 C127 1.340(7) . ?
F6 C108 1.328(7) . ?
N3 C2 1.327(6) . ?
N3 C5 1.372(6) . ?
N25 C252 1.333(7) . ?
N25 C249 1.363(7) . ?
F22 C128 1.312(8) . ?
O11 C11 1.158(6) . ?
F4 C108 1.325(7) . ?
F16 C118 1.296(8) . ?
F15 C118 1.331(7) . ?
F5 C108 1.318(7) . ?
N4 C41 1.327(7) . ?
N4 C45 1.369(7) . ?
N5 C52 1.342(7) . ?
N5 C49 1.368(7) . ?
N1 C2 1.343(6) . ?
N1 C4 1.383(7) . ?
C45 C44 1.409(8) . ?
C45 C49 1.422(8) . ?
C107 F2B 1.310(12) . ?
C107 F1A 1.313(7) . ?
C107 F2A 1.346(11) . ?
C107 F3A 1.386(12) . ?
C107 F3B 1.402(9) . ?
C107 F1B 1.417(13) . ?
C107 C103 1.478(10) . ?
F32 C137 1.291(12) . ?
N21 C22 1.327(7) . ?
N21 C24 1.365(7) . ?
F25 C127 1.300(8) . ?
C135 C134 1.380(8) . ?
C135 C136 1.394(7) . ?
C135 C138 1.486(7) . ?
N24 C241 1.333(7) . ?
N24 C245 1.360(7) . ?
F23 C128 1.317(8) . ?
C131 C136 1.399(7) . ?
C131 C132 1.409(7) . ?
C131 B1 1.649(8) . ?
C136 H035 0.9300 . ?
N23 C22 1.343(7) . ?
N23 C25 1.360(7) . ?
F31 C137 1.277(12) . ?
C133 C132 1.384(7) . ?
C133 C134 1.391(8) . ?
C133 C137 1.475(12) . ?
C24 C25 1.362(8) . ?
C24 H040 0.9300 . ?
C111 C112 1.394(7) . ?
C111 C116 1.409(8) . ?
C111 B1 1.653(8) . ?
C248 C249 1.399(7) . ?
C248 C250 1.409(8) . ?
C248 C247 1.427(8) . ?
C71 C72 1.392(8) . ?
C71 C76 1.394(8) . ?
C245 C244 1.409(8) . ?
C245 C249 1.428(8) . ?
C4 C5 1.355(7) . ?
C4 H3 0.9300 . ?
C25 H047 0.9300 . ?
C6 C7 1.412(8) . ?
C6 H5A 0.9700 . ?
C6 H5B 0.9700 . ?
C41 C42 1.410(8) . ?
C41 H42 0.9300 . ?
C121 C126 1.397(7) . ?
C121 C122 1.397(8) . ?
C121 B1 1.651(8) . ?
C113 C114 1.381(8) . ?
C113 C112 1.401(8) . ?
C113 C117 1.506(8) . ?
F33 C137 1.279(11) . ?
C44 C43 1.389(9) . ?
C44 C46 1.428(9) . ?
C124 C123 1.380(8) . ?
C124 C225 1.385(8) . ?
C124 H124 0.9300 . ?
C93 C94 1.375(10) . ?
C93 C92 1.388(8) . ?
C93 H93 0.9300 . ?
C126 C225 1.386(8) . ?
C126 H126 0.9300 . ?
C252 C251 1.405(8) . ?
C252 H51 0.9300 . ?
C251 C250 1.353(8) . ?
C251 H52 0.9300 . ?
C101 C106 1.392(8) . ?
C101 C102 1.401(8) . ?
C101 B1 1.638(8) . ?
C244 C243 1.392(9) . ?
C244 C246 1.432(9) . ?
C134 H134 0.9300 . ?
C132 H132 0.9300 . ?
C73 C74 1.377(9) . ?
C73 C72 1.404(8) . ?
C73 H73 0.9300 . ?
C105 C104 1.386(8) . ?
C105 C106 1.392(7) . ?
C105 C108 1.488(8) . ?
C81 C82 1.381(8) . ?
C81 C86 1.398(8) . ?
C26 C27 1.413(8) . ?
C26 H27A 0.9700 . ?
C26 H27B 0.9700 . ?
C243 C242 1.347(10) . ?
C243 H60 0.9300 . ?
C106 H106 0.9300 . ?
C118 F14 1.327(8) . ?
C118 C115 1.498(8) . ?
C48 C50 1.401(10) . ?
C48 C47 1.419(10) . ?
C48 C49 1.420(8) . ?
C2 H2 0.9300 . ?
C85 C84 1.372(9) . ?
C85 C86 1.385(8) . ?
C85 H85 0.9300 . ?
C116 C115 1.387(8) . ?
C116 H116 0.9300 . ?
C102 C103 1.400(8) . ?
C102 H102 0.9300 . ?
F11 C117 1.303(8) . ?
C225 C127 1.489(8) . ?
C72 H72 0.9300 . ?
C122 C123 1.387(8) . ?
C122 H122 0.9300 . ?
C138 F36B 1.207(12) . ?
C138 F35B 1.247(14) . ?
C138 F34A 1.286(8) . ?
C138 F35A 1.289(8) . ?
C138 F34B 1.355(13) . ?
C138 F36A 1.369(8) . ?
C123 C128 1.494(8) . ?
C250 H53 0.9300 . ?
F21 C128 1.304(9) . ?
C42 C43 1.378(9) . ?
C42 H41 0.9300 . ?
C95 C94 1.383(10) . ?
C95 C96 1.389(8) . ?
C95 H95 0.9300 . ?
C75 C74 1.376(9) . ?
C75 C76 1.380(8) . ?
C75 H75 0.9300 . ?
C47 C46 1.343(10) . ?
C47 H36 0.9300 . ?
C8 C7 1.408(8) . ?
C8 H7A 0.9700 . ?
C8 H7B 0.9700 . ?
C46 H37 0.9300 . ?
C112 H112 0.9300 . ?
C82 C83 1.395(8) . ?
C82 H82 0.9300 . ?
C74 H74 0.9300 . ?
C94 H94 0.9300 . ?
C246 C247 1.345(9) . ?
C246 H57 0.9300 . ?
C247 H56 0.9300 . ?
C92 C91 1.402(8) . ?
C92 H92 0.9300 . ?
C96 C91 1.382(8) . ?
C96 H96 0.9300 . ?
C52 C51 1.395(8) . ?
C52 H31 0.9300 . ?
C117 F12 1.286(7) . ?
C117 F13 1.337(7) . ?
C127 F26 1.333(7) . ?
C22 H110 0.9300 . ?
C103 C104 1.376(8) . ?
C86 H86 0.9300 . ?
C83 C84 1.367(9) . ?
C83 H83 0.9300 . ?
C114 C115 1.390(8) . ?
C114 H114 0.9300 . ?
C76 H76 0.9300 . ?
C242 C241 1.386(9) . ?
C242 H61 0.9300 . ?
C84 H84 0.9300 . ?
C104 H104 0.9300 . ?
C5 H4 0.9300 . ?
C51 C50 1.358(10) . ?
C51 H32 0.9300 . ?
C28 C27 1.412(9) . ?
C28 H12A 0.9700 . ?
C28 H12B 0.9700 . ?
C241 H62 0.9300 . ?
C43 H40 0.9300 . ?
C50 H33 0.9300 . ?
C20 O20 1.161(8) . ?
C7 C9 1.508(8) . ?
C9 H8A 0.9600 . ?
C9 H8B 0.9600 . ?
C9 H8C 0.9600 . ?
C27 C29 1.509(9) . ?
C29 H28A 0.9600 . ?
C29 H28B 0.9600 . ?
C29 H28C 0.9600 . ?
F1A F1B 0.932(11) . ?
F1A F3A 1.157(11) . ?
F2A F2B 1.406(12) . ?
F2A F1B 1.653(13) . ?
F3B F2B 0.985(10) . ?
F3B F3A 1.378(11) . ?

loop_
_geom_torsion_atom_site_label_1
_geom_torsion_atom_site_label_2
_geom_torsion_atom_site_label_3
_geom_torsion_atom_site_label_4
_geom_torsion
_geom_torsion_site_symmetry_1
_geom_torsion_site_symmetry_2
_geom_torsion_site_symmetry_3
_geom_torsion_site_symmetry_4
_geom_torsion_publ_flag
C91 Sn01 N3 C2 144.6(4) . . . . ?
C71 Sn01 N3 C2 21.1(4) . . . . ?
C81 Sn01 N3 C2 -99.3(4) . . . . ?
C91 Sn01 N3 C5 -23.2(5) . . . . ?
C71 Sn01 N3 C5 -146.7(5) . . . . ?
C81 Sn01 N3 C5 92.9(5) . . . . ?
C21 Mo2 N25 C252 11.6(4) . . . . ?
C20 Mo2 N25 C252 114.4(11) . . . . ?
N21 Mo2 N25 C252 96.9(4) . . . . ?
N24 Mo2 N25 C252 179.6(4) . . . . ?
C27 Mo2 N25 C252 -91.6(4) . . . . ?
C28 Mo2 N25 C252 -107.5(4) . . . . ?
C26 Mo2 N25 C252 -55.7(4) . . . . ?
C21 Mo2 N25 C249 -165.3(4) . . . . ?
C20 Mo2 N25 C249 -62.5(12) . . . . ?
N21 Mo2 N25 C249 -80.0(3) . . . . ?
N24 Mo2 N25 C249 2.7(3) . . . . ?
C27 Mo2 N25 C249 91.5(4) . . . . ?
C28 Mo2 N25 C249 75.6(4) . . . . ?
C26 Mo2 N25 C249 127.4(4) . . . . ?
C11 Mo1 N4 C41 105.5(9) . . . . ?
C12 Mo1 N4 C41 8.6(5) . . . . ?
N1 Mo1 N4 C41 95.6(5) . . . . ?
N5 Mo1 N4 C41 178.9(5) . . . . ?
C7 Mo1 N4 C41 -95.9(5) . . . . ?
C8 Mo1 N4 C41 -60.8(5) . . . . ?
C6 Mo1 N4 C41 -109.2(5) . . . . ?
C11 Mo1 N4 C45 -69.1(9) . . . . ?
C12 Mo1 N4 C45 -166.1(4) . . . . ?
N1 Mo1 N4 C45 -79.1(3) . . . . ?
N5 Mo1 N4 C45 4.3(3) . . . . ?
C7 Mo1 N4 C45 89.5(4) . . . . ?
C8 Mo1 N4 C45 124.5(4) . . . . ?
C6 Mo1 N4 C45 76.1(4) . . . . ?
C11 Mo1 N5 C52 -12.8(5) . . . . ?
N1 Mo1 N5 C52 -96.0(4) . . . . ?
N4 Mo1 N5 C52 -178.9(5) . . . . ?
C7 Mo1 N5 C52 90.4(4) . . . . ?
C8 Mo1 N5 C52 108.0(4) . . . . ?
C6 Mo1 N5 C52 54.6(4) . . . . ?
C11 Mo1 N5 C49 162.3(4) . . . . ?
N1 Mo1 N5 C49 79.0(4) . . . . ?
N4 Mo1 N5 C49 -3.8(3) . . . . ?
C7 Mo1 N5 C49 -94.6(4) . . . . ?
C8 Mo1 N5 C49 -76.9(4) . . . . ?
C6 Mo1 N5 C49 -130.3(4) . . . . ?
C11 Mo1 N1 C2 -77.3(4) . . . . ?
C12 Mo1 N1 C2 -155.2(4) . . . . ?
N5 Mo1 N1 C2 25.3(4) . . . . ?
N4 Mo1 N1 C2 100.2(4) . . . . ?
C7 Mo1 N1 C2 50.5(9) . . . . ?
C8 Mo1 N1 C2 155.9(4) . . . . ?
C6 Mo1 N1 C2 -39.1(6) . . . . ?
C11 Mo1 N1 C4 84.2(4) . . . . ?
C12 Mo1 N1 C4 6.3(4) . . . . ?
N5 Mo1 N1 C4 -173.1(4) . . . . ?
N4 Mo1 N1 C4 -98.2(4) . . . . ?
C7 Mo1 N1 C4 -148.0(7) . . . . ?
C8 Mo1 N1 C4 -42.5(6) . . . . ?
C6 Mo1 N1 C4 122.5(5) . . . . ?
C41 N4 C45 C44 1.3(8) . . . . ?
Mo1 N4 C45 C44 176.4(4) . . . . ?
C41 N4 C45 C49 -179.5(5) . . . . ?
Mo1 N4 C45 C49 -4.4(6) . . . . ?
C21 Mo2 N21 C22 -147.9(5) . . . . ?
C20 Mo2 N21 C22 -68.9(5) . . . . ?
N25 Mo2 N21 C22 107.3(5) . . . . ?
N24 Mo2 N21 C22 32.5(4) . . . . ?
C27 Mo2 N21 C22 75.9(9) . . . . ?
C28 Mo2 N21 C22 -25.4(7) . . . . ?
C26 Mo2 N21 C22 166.9(4) . . . . ?
C21 Mo2 N21 C24 21.2(4) . . . . ?
C20 Mo2 N21 C24 100.2(5) . . . . ?
N25 Mo2 N21 C24 -83.6(4) . . . . ?
N24 Mo2 N21 C24 -158.4(4) . . . . ?
C27 Mo2 N21 C24 -115.0(7) . . . . ?
C28 Mo2 N21 C24 143.8(5) . . . . ?
C26 Mo2 N21 C24 -24.0(6) . . . . ?
C21 Mo2 N24 C241 -97.9(11) . . . . ?
C20 Mo2 N24 C241 -10.0(5) . . . . ?
N21 Mo2 N24 C241 -95.7(4) . . . . ?
N25 Mo2 N24 C241 -178.3(5) . . . . ?
C27 Mo2 N24 C241 95.5(5) . . . . ?
C28 Mo2 N24 C241 59.4(5) . . . . ?
C26 Mo2 N24 C241 110.4(5) . . . . ?
C21 Mo2 N24 C245 76.9(11) . . . . ?
C20 Mo2 N24 C245 164.7(4) . . . . ?
N21 Mo2 N24 C245 79.0(4) . . . . ?
N25 Mo2 N24 C245 -3.6(3) . . . . ?
C27 Mo2 N24 C245 -89.8(4) . . . . ?
C28 Mo2 N24 C245 -125.9(4) . . . . ?
C26 Mo2 N24 C245 -74.9(4) . . . . ?
C134 C135 C136 C131 -0.2(8) . . . . ?
C138 C135 C136 C131 -179.8(5) . . . . ?
C132 C131 C136 C135 0.5(8) . . . . ?
B1 C131 C136 C135 -173.5(5) . . . . ?
C91 Sn01 N23 C22 81.8(4) . . . . ?
C71 Sn01 N23 C22 -154.7(4) . . . . ?
C81 Sn01 N23 C22 -34.3(4) . . . . ?
C91 Sn01 N23 C25 -64.4(4) . . . . ?
C71 Sn01 N23 C25 59.2(4) . . . . ?
C81 Sn01 N23 C25 179.5(4) . . . . ?
C22 N21 C24 C25 -1.1(6) . . . . ?
Mo2 N21 C24 C25 -172.3(4) . . . . ?
C91 Sn01 C71 C72 -43.6(5) . . . . ?
C81 Sn01 C71 C72 141.5(4) . . . . ?
N3 Sn01 C71 C72 47.3(5) . . . . ?
N23 Sn01 C71 C72 -130.7(5) . . . . ?
C91 Sn01 C71 C76 134.5(4) . . . . ?
C81 Sn01 C71 C76 -40.4(5) . . . . ?
N3 Sn01 C71 C76 -134.6(4) . . . . ?
N23 Sn01 C71 C76 47.4(4) . . . . ?
C241 N24 C245 C244 0.2(7) . . . . ?
Mo2 N24 C245 C244 -175.0(4) . . . . ?
C241 N24 C245 C249 179.3(5) . . . . ?
Mo2 N24 C245 C249 4.1(6) . . . . ?
C2 N1 C4 C5 0.0(6) . . . . ?
Mo1 N1 C4 C5 -165.0(3) . . . . ?
C22 N23 C25 C24 0.4(6) . . . . ?
Sn01 N23 C25 C24 152.7(4) . . . . ?
N21 C24 C25 N23 0.4(6) . . . . ?
C11 Mo1 C6 C7 -165.2(4) . . . . ?
C12 Mo1 C6 C7 -94.4(4) . . . . ?
N1 Mo1 C6 C7 153.5(3) . . . . ?
N5 Mo1 C6 C7 89.9(3) . . . . ?
N4 Mo1 C6 C7 23.4(4) . . . . ?
C8 Mo1 C6 C7 -34.7(3) . . . . ?
C45 N4 C41 C42 0.4(8) . . . . ?
Mo1 N4 C41 C42 -174.0(4) . . . . ?
N4 C45 C44 C43 -1.3(8) . . . . ?
C49 C45 C44 C43 179.5(5) . . . . ?
N4 C45 C44 C46 179.0(5) . . . . ?
C49 C45 C44 C46 -0.2(8) . . . . ?
C122 C121 C126 C225 -2.5(8) . . . . ?
B1 C121 C126 C225 -177.0(5) . . . . ?
C249 N25 C252 C251 -1.8(7) . . . . ?
Mo2 N25 C252 C251 -178.7(4) . . . . ?
N25 C252 C251 C250 0.7(8) . . . . ?
N24 C245 C244 C243 1.5(8) . . . . ?
C249 C245 C244 C243 -177.6(5) . . . . ?
N24 C245 C244 C246 -177.9(5) . . . . ?
C249 C245 C244 C246 3.0(8) . . . . ?
C136 C135 C134 C133 0.3(8) . . . . ?
C138 C135 C134 C133 179.9(5) . . . . ?
C132 C133 C134 C135 -0.7(8) . . . . ?
C137 C133 C134 C135 -177.5(7) . . . . ?
C134 C133 C132 C131 1.0(8) . . . . ?
C137 C133 C132 C131 177.8(7) . . . . ?
C136 C131 C132 C133 -0.8(8) . . . . ?
B1 C131 C132 C133 173.2(5) . . . . ?
C252 N25 C249 C248 1.6(7) . . . . ?
Mo2 N25 C249 C248 178.7(4) . . . . ?
C252 N25 C249 C245 -178.8(4) . . . . ?
Mo2 N25 C249 C245 -1.6(6) . . . . ?
C250 C248 C249 N25 -0.1(7) . . . . ?
C247 C248 C249 N25 -179.0(5) . . . . ?
C250 C248 C249 C245 -179.8(5) . . . . ?
C247 C248 C249 C245 1.4(7) . . . . ?
N24 C245 C249 N25 -1.7(7) . . . . ?
C244 C245 C249 N25 177.4(5) . . . . ?
N24 C245 C249 C248 178.0(4) . . . . ?
C244 C245 C249 C248 -2.9(7) . . . . ?
C91 Sn01 C81 C82 25.7(5) . . . . ?
C71 Sn01 C81 C82 -159.0(4) . . . . ?
N3 Sn01 C81 C82 -66.1(5) . . . . ?
N23 Sn01 C81 C82 114.6(4) . . . . ?
C91 Sn01 C81 C86 -151.8(4) . . . . ?
C71 Sn01 C81 C86 23.5(5) . . . . ?
N3 Sn01 C81 C86 116.4(4) . . . . ?
N23 Sn01 C81 C86 -62.9(4) . . . . ?
C21 Mo2 C26 C27 159.9(4) . . . . ?
C20 Mo2 C26 C27 90.0(4) . . . . ?
N21 Mo2 C26 C27 -151.1(4) . . . . ?
N25 Mo2 C26 C27 -92.3(4) . . . . ?
N24 Mo2 C26 C27 -26.0(4) . . . . ?
C28 Mo2 C26 C27 35.7(4) . . . . ?
C245 C244 C243 C242 -1.5(8) . . . . ?
C246 C244 C243 C242 177.8(6) . . . . ?
C104 C105 C106 C101 0.2(8) . . . . ?
C108 C105 C106 C101 -177.7(5) . . . . ?
C102 C101 C106 C105 -0.7(8) . . . . ?
B1 C101 C106 C105 174.2(5) . . . . ?
C5 N3 C2 N1 0.5(6) . . . . ?
Sn01 N3 C2 N1 -169.9(3) . . . . ?
C4 N1 C2 N3 -0.3(6) . . . . ?
Mo1 N1 C2 N3 164.6(3) . . . . ?
C112 C111 C116 C115 2.4(8) . . . . ?
B1 C111 C116 C115 177.5(5) . . . . ?
C106 C101 C102 C103 0.2(8) . . . . ?
B1 C101 C102 C103 -174.9(5) . . . . ?
C132 C133 C137 F31 26.2(12) . . . . ?
C134 C133 C137 F31 -157.0(8) . . . . ?
C132 C133 C137 F33 149.2(9) . . . . ?
C134 C133 C137 F33 -34.0(13) . . . . ?
C132 C133 C137 F32 -93.9(11) . . . . ?
C134 C133 C137 F32 82.9(11) . . . . ?
C123 C124 C225 C126 -1.0(8) . . . . ?
C123 C124 C225 C127 176.6(5) . . . . ?
C121 C126 C225 C124 3.0(8) . . . . ?
C121 C126 C225 C127 -174.6(5) . . . . ?
C76 C71 C72 C73 -0.1(9) . . . . ?
Sn01 C71 C72 C73 178.1(4) . . . . ?
C74 C73 C72 C71 0.8(9) . . . . ?
C126 C121 C122 C123 0.2(8) . . . . ?
B1 C121 C122 C123 174.9(5) . . . . ?
C134 C135 C138 F36B -114.9(12) . . . . ?
C136 C135 C138 F36B 64.6(12) . . . . ?
C134 C135 C138 F35B 128.5(9) . . . . ?
C136 C135 C138 F35B -51.9(10) . . . . ?
C134 C135 C138 F34A 70.3(9) . . . . ?
C136 C135 C138 F34A -110.1(8) . . . . ?
C134 C135 C138 F35A -57.1(9) . . . . ?
C136 C135 C138 F35A 122.5(8) . . . . ?
C134 C135 C138 F34B 11.8(11) . . . . ?
C136 C135 C138 F34B -168.6(9) . . . . ?
C134 C135 C138 F36A -174.8(7) . . . . ?
C136 C135 C138 F36A 4.8(9) . . . . ?
C225 C124 C123 C122 -1.3(8) . . . . ?
C225 C124 C123 C128 179.3(6) . . . . ?
C121 C122 C123 C124 1.7(9) . . . . ?
C121 C122 C123 C128 -178.8(6) . . . . ?
C252 C251 C250 C248 0.8(8) . . . . ?
C249 C248 C250 C251 -1.1(8) . . . . ?
C247 C248 C250 C251 177.7(5) . . . . ?
N4 C41 C42 C43 -2.1(9) . . . . ?
C124 C123 C128 F21 94.7(8) . . . . ?
C122 C123 C128 F21 -84.7(8) . . . . ?
C124 C123 C128 F22 -147.7(6) . . . . ?
C122 C123 C128 F22 32.8(9) . . . . ?
C124 C123 C128 F23 -26.3(9) . . . . ?
C122 C123 C128 F23 154.2(6) . . . . ?
C50 C48 C47 C46 178.8(6) . . . . ?
C49 C48 C47 C46 -2.0(9) . . . . ?
C11 Mo1 C8 C7 84.3(4) . . . . ?
C12 Mo1 C8 C7 153.2(4) . . . . ?
N1 Mo1 C8 C7 -154.5(3) . . . . ?
N5 Mo1 C8 C7 -31.4(4) . . . . ?
N4 Mo1 C8 C7 -99.2(3) . . . . ?
C6 Mo1 C8 C7 34.7(3) . . . . ?
C48 C47 C46 C44 0.1(10) . . . . ?
C43 C44 C46 C47 -178.7(6) . . . . ?
C45 C44 C46 C47 1.0(9) . . . . ?
C116 C111 C112 C113 -3.7(7) . . . . ?
B1 C111 C112 C113 -178.6(5) . . . . ?
C114 C113 C112 C111 2.2(8) . . . . ?
C117 C113 C112 C111 -175.5(5) . . . . ?
C86 C81 C82 C83 0.0(9) . . . . ?
Sn01 C81 C82 C83 -177.6(5) . . . . ?
C76 C75 C74 C73 0.0(9) . . . . ?
C72 C73 C74 C75 -0.8(10) . . . . ?
C92 C93 C94 C95 0.3(10) . . . . ?
C96 C95 C94 C93 0.4(10) . . . . ?
C104 C105 C108 F5 24.1(9) . . . . ?
C106 C105 C108 F5 -158.1(6) . . . . ?
C104 C105 C108 F4 -97.9(7) . . . . ?
C106 C105 C108 F4 80.0(7) . . . . ?
C104 C105 C108 F6 145.4(6) . . . . ?
C106 C105 C108 F6 -36.8(8) . . . . ?
C243 C244 C246 C247 178.9(6) . . . . ?
C245 C244 C246 C247 -1.7(9) . . . . ?
C244 C246 C247 C248 0.3(9) . . . . ?
C249 C248 C247 C246 -0.1(8) . . . . ?
C250 C248 C247 C246 -178.9(6) . . . . ?
C52 N5 C49 C48 0.4(7) . . . . ?
Mo1 N5 C49 C48 -175.1(4) . . . . ?
C52 N5 C49 C45 178.5(5) . . . . ?
Mo1 N5 C49 C45 3.0(6) . . . . ?
C50 C48 C49 N5 0.0(8) . . . . ?
C47 C48 C49 N5 -179.3(5) . . . . ?
C50 C48 C49 C45 -178.0(5) . . . . ?
C47 C48 C49 C45 2.7(8) . . . . ?
N4 C45 C49 N5 1.0(7) . . . . ?
C44 C45 C49 N5 -179.8(5) . . . . ?
N4 C45 C49 C48 179.1(5) . . . . ?
C44 C45 C49 C48 -1.7(8) . . . . ?
C94 C93 C92 C91 -0.3(9) . . . . ?
C94 C95 C96 C91 -1.1(10) . . . . ?
C49 N5 C52 C51 -0.8(8) . . . . ?
Mo1 N5 C52 C51 174.1(4) . . . . ?
C114 C113 C117 F12 109.5(7) . . . . ?
C112 C113 C117 F12 -72.8(7) . . . . ?
C114 C113 C117 F11 -17.3(9) . . . . ?
C112 C113 C117 F11 160.4(6) . . . . ?
C114 C113 C117 F13 -134.2(6) . . . . ?
C112 C113 C117 F13 43.6(8) . . . . ?
C124 C225 C127 F25 -93.8(7) . . . . ?
C126 C225 C127 F25 83.8(8) . . . . ?
C124 C225 C127 F26 29.0(8) . . . . ?
C126 C225 C127 F26 -153.5(6) . . . . ?
C124 C225 C127 F24 145.3(6) . . . . ?
C126 C225 C127 F24 -37.1(8) . . . . ?
C24 N21 C22 N23 1.4(6) . . . . ?
Mo2 N21 C22 N23 172.2(3) . . . . ?
C25 N23 C22 N21 -1.1(6) . . . . ?
Sn01 N23 C22 N21 -151.8(4) . . . . ?
C101 C102 C103 C104 0.9(10) . . . . ?
C101 C102 C103 C107 -178.3(7) . . . . ?
F2B C107 C103 C104 -168.1(8) . . . . ?
F1A C107 C103 C104 -2.7(11) . . . . ?
F2A C107 C103 C104 120.7(8) . . . . ?
F3A C107 C103 C104 -58.5(10) . . . . ?
F3B C107 C103 C104 -122.4(6) . . . . ?
F1B C107 C103 C104 40.7(11) . . . . ?
F2B C107 C103 C102 11.1(12) . . . . ?
F1A C107 C103 C102 176.5(6) . . . . ?
F2A C107 C103 C102 -60.1(10) . . . . ?
F3A C107 C103 C102 120.7(8) . . . . ?
F3B C107 C103 C102 56.8(8) . . . . ?
F1B C107 C103 C102 -140.1(8) . . . . ?
C84 C85 C86 C81 -1.5(9) . . . . ?
C82 C81 C86 C85 0.7(8) . . . . ?
Sn01 C81 C86 C85 178.2(4) . . . . ?
C81 C82 C83 C84 0.2(9) . . . . ?
C112 C113 C114 C115 0.9(8) . . . . ?
C117 C113 C114 C115 178.6(5) . . . . ?
C74 C75 C76 C71 0.8(9) . . . . ?
C72 C71 C76 C75 -0.8(9) . . . . ?
Sn01 C71 C76 C75 -179.0(5) . . . . ?
C244 C243 C242 C241 0.0(9) . . . . ?
C106 C101 B1 C131 142.9(5) . . . . ?
C102 C101 B1 C131 -42.4(7) . . . . ?
C106 C101 B1 C121 -98.3(6) . . . . ?
C102 C101 B1 C121 76.3(6) . . . . ?
C106 C101 B1 C111 26.8(7) . . . . ?
C102 C101 B1 C111 -158.6(5) . . . . ?
C136 C131 B1 C101 -32.9(7) . . . . ?
C132 C131 B1 C101 153.5(5) . . . . ?
C136 C131 B1 C121 -147.9(5) . . . . ?
C132 C131 B1 C121 38.5(6) . . . . ?
C136 C131 B1 C111 88.4(6) . . . . ?
C132 C131 B1 C111 -85.3(6) . . . . ?
C126 C121 B1 C101 95.4(6) . . . . ?
C122 C121 B1 C101 -78.8(6) . . . . ?
C126 C121 B1 C131 -145.1(5) . . . . ?
C122 C121 B1 C131 40.6(7) . . . . ?
C126 C121 B1 C111 -28.0(7) . . . . ?
C122 C121 B1 C111 157.7(5) . . . . ?
C112 C111 B1 C101 -141.4(5) . . . . ?
C116 C111 B1 C101 44.0(6) . . . . ?
C112 C111 B1 C131 98.1(6) . . . . ?
C116 C111 B1 C131 -76.5(6) . . . . ?
C112 C111 B1 C121 -22.5(7) . . . . ?
C116 C111 B1 C121 162.9(5) . . . . ?
C82 C83 C84 C85 -1.0(10) . . . . ?
C86 C85 C84 C83 1.7(9) . . . . ?
C102 C103 C104 C105 -1.4(10) . . . . ?
C107 C103 C104 C105 177.8(7) . . . . ?
C106 C105 C104 C103 0.9(9) . . . . ?
C108 C105 C104 C103 178.8(6) . . . . ?
N1 C4 C5 N3 0.3(6) . . . . ?
C2 N3 C5 C4 -0.5(6) . . . . ?
Sn01 N3 C5 C4 169.0(4) . . . . ?
N5 C52 C51 C50 0.7(9) . . . . ?
C111 C116 C115 C114 0.6(8) . . . . ?
C111 C116 C115 C118 178.7(5) . . . . ?
C113 C114 C115 C116 -2.3(8) . . . . ?
C113 C114 C115 C118 179.6(5) . . . . ?
F16 C118 C115 C116 -102.6(7) . . . . ?
F14 C118 C115 C116 17.7(9) . . . . ?
F15 C118 C115 C116 134.9(6) . . . . ?
F16 C118 C115 C114 75.5(8) . . . . ?
F14 C118 C115 C114 -164.2(6) . . . . ?
F15 C118 C115 C114 -47.0(8) . . . . ?
C21 Mo2 C28 C27 -89.9(4) . . . . ?
C20 Mo2 C28 C27 -161.4(5) . . . . ?
N21 Mo2 C28 C27 152.0(4) . . . . ?
N25 Mo2 C28 C27 27.5(5) . . . . ?
N24 Mo2 C28 C27 94.8(4) . . . . ?
C26 Mo2 C28 C27 -35.4(4) . . . . ?
C245 N24 C241 C242 -1.8(8) . . . . ?
Mo2 N24 C241 C242 172.9(4) . . . . ?
C243 C242 C241 N24 1.7(9) . . . . ?
C41 C42 C43 C44 2.0(9) . . . . ?
C45 C44 C43 C42 -0.4(9) . . . . ?
C46 C44 C43 C42 179.2(6) . . . . ?
C95 C96 C91 C92 1.1(9) . . . . ?
C95 C96 C91 Sn01 -179.3(5) . . . . ?
C93 C92 C91 C96 -0.4(8) . . . . ?
C93 C92 C91 Sn01 180.0(4) . . . . ?
C71 Sn01 C91 C96 -137.2(4) . . . . ?
C81 Sn01 C91 C96 37.9(5) . . . . ?
N3 Sn01 C91 C96 131.5(5) . . . . ?
N23 Sn01 C91 C96 -51.2(5) . . . . ?
C71 Sn01 C91 C92 42.4(5) . . . . ?
C81 Sn01 C91 C92 -142.5(4) . . . . ?
N3 Sn01 C91 C92 -48.9(5) . . . . ?
N23 Sn01 C91 C92 128.4(5) . . . . ?
C52 C51 C50 C48 -0.3(9) . . . . ?
C47 C48 C50 C51 179.1(6) . . . . ?
C49 C48 C50 C51 -0.1(9) . . . . ?
Mo1 C8 C7 C6 -65.2(4) . . . . ?
Mo1 C8 C7 C9 114.6(5) . . . . ?
Mo1 C6 C7 C8 65.0(4) . . . . ?
Mo1 C6 C7 C9 -114.9(5) . . . . ?
C11 Mo1 C7 C8 -107.0(4) . . . . ?
C12 Mo1 C7 C8 -26.3(4) . . . . ?
N1 Mo1 C7 C8 127.2(7) . . . . ?
N5 Mo1 C7 C8 152.1(3) . . . . ?
N4 Mo1 C7 C8 78.3(3) . . . . ?
C6 Mo1 C7 C8 -121.2(5) . . . . ?
C11 Mo1 C7 C6 14.2(4) . . . . ?
C12 Mo1 C7 C6 95.0(4) . . . . ?
N1 Mo1 C7 C6 -111.6(7) . . . . ?
N5 Mo1 C7 C6 -86.7(4) . . . . ?
N4 Mo1 C7 C6 -160.5(4) . . . . ?
C8 Mo1 C7 C6 121.2(5) . . . . ?
C11 Mo1 C7 C9 134.2(5) . . . . ?
C12 Mo1 C7 C9 -145.0(5) . . . . ?
N1 Mo1 C7 C9 8.4(11) . . . . ?
N5 Mo1 C7 C9 33.4(5) . . . . ?
N4 Mo1 C7 C9 -40.5(5) . . . . ?
C8 Mo1 C7 C9 -118.8(6) . . . . ?
C6 Mo1 C7 C9 120.0(7) . . . . ?
Mo2 C28 C27 C26 65.3(4) . . . . ?
Mo2 C28 C27 C29 -113.5(5) . . . . ?
Mo2 C26 C27 C28 -64.3(4) . . . . ?
Mo2 C26 C27 C29 114.5(5) . . . . ?
C21 Mo2 C27 C28 100.5(4) . . . . ?
C20 Mo2 C27 C28 18.3(5) . . . . ?
N21 Mo2 C27 C28 -124.9(7) . . . . ?
N25 Mo2 C27 C28 -156.0(4) . . . . ?
N24 Mo2 C27 C28 -82.3(4) . . . . ?
C26 Mo2 C27 C28 119.9(6) . . . . ?
C21 Mo2 C27 C26 -19.4(4) . . . . ?
C20 Mo2 C27 C26 -101.7(4) . . . . ?
N21 Mo2 C27 C26 115.1(7) . . . . ?
N25 Mo2 C27 C26 84.1(4) . . . . ?
N24 Mo2 C27 C26 157.8(4) . . . . ?
C28 Mo2 C27 C26 -119.9(6) . . . . ?
C21 Mo2 C27 C29 -139.9(5) . . . . ?
C20 Mo2 C27 C29 137.8(5) . . . . ?
N21 Mo2 C27 C29 -5.4(10) . . . . ?
N25 Mo2 C27 C29 -36.4(5) . . . . ?
N24 Mo2 C27 C29 37.3(5) . . . . ?
C28 Mo2 C27 C29 119.5(7) . . . . ?
C26 Mo2 C27 C29 -120.5(7) . . . . ?
F2B C107 F1A F1B -102.4(12) . . . . ?
F2A C107 F1A F1B -32.7(9) . . . . ?
F3A C107 F1A F1B -168.4(9) . . . . ?
F3B C107 F1A F1B -145.3(9) . . . . ?
C103 C107 F1A F1B 93.0(10) . . . . ?
F2B C107 F1A F3A 66.0(11) . . . . ?
F2A C107 F1A F3A 135.7(10) . . . . ?
F3B C107 F1A F3A 23.1(7) . . . . ?
F1B C107 F1A F3A 168.4(9) . . . . ?
C103 C107 F1A F3A -98.6(9) . . . . ?
F1A C107 F2A F2B -119.7(9) . . . . ?
F3A C107 F2A F2B -68.9(13) . . . . ?
F3B C107 F2A F2B -7.1(6) . . . . ?
F1B C107 F2A F2B -140.8(9) . . . . ?
C103 C107 F2A F2B 112.0(8) . . . . ?
F2B C107 F2A F1B 140.8(9) . . . . ?
F1A C107 F2A F1B 21.1(6) . . . . ?
F3A C107 F2A F1B 71.8(12) . . . . ?
F3B C107 F2A F1B 133.7(8) . . . . ?
C103 C107 F2A F1B -107.2(9) . . . . ?
F1A C107 F3B F2B 123.1(9) . . . . ?
F2A C107 F3B F2B 9.4(8) . . . . ?
F3A C107 F3B F2B 143.8(9) . . . . ?
F1B C107 F3B F2B 91.7(13) . . . . ?
C103 C107 F3B F2B -111.1(8) . . . . ?
F2B C107 F3B F3A -143.8(9) . . . . ?
F1A C107 F3B F3A -20.7(6) . . . . ?
F2A C107 F3B F3A -134.3(9) . . . . ?
F1B C107 F3B F3A -52.1(11) . . . . ?
C103 C107 F3B F3A 105.2(8) . . . . ?
F3A F1A F1B C107 -17.8(14) . . . . ?
F3A F1A F1B F2A 8.5(17) . . . . ?
C107 F1A F1B F2A 26.3(7) . . . . ?
F2B C107 F1B F1A 105.0(11) . . . . ?
F2A C107 F1B F1A 147.5(9) . . . . ?
F3A C107 F1B F1A 9.0(7) . . . . ?
F3B C107 F1B F1A 51.6(11) . . . . ?
C103 C107 F1B F1A -105.3(8) . . . . ?
F2B C107 F1B F2A -42.5(9) . . . . ?
F1A C107 F1B F2A -147.5(9) . . . . ?
F3A C107 F1B F2A -138.5(9) . . . . ?
F3B C107 F1B F2A -95.8(11) . . . . ?
C103 C107 F1B F2A 107.3(8) . . . . ?
C107 F2A F1B F1A -30.7(8) . . . . ?
F2B F2A F1B F1A 2.1(11) . . . . ?
F2B F2A F1B C107 32.9(7) . . . . ?
F1B F1A F3A F3B -6.9(18) . . . . ?
C107 F1A F3A F3B -25.6(7) . . . . ?
F1B F1A F3A C107 18.7(14) . . . . ?
F2B F3B F3A F1A -9.7(12) . . . . ?
C107 F3B F3A F1A 25.7(7) . . . . ?
F2B F3B F3A C107 -35.4(9) . . . . ?
F2B C107 F3A F1A -130.3(8) . . . . ?
F2A C107 F3A F1A -73.0(12) . . . . ?
F3B C107 F3A F1A -153.9(7) . . . . ?
F1B C107 F3A F1A -7.4(6) . . . . ?
C103 C107 F3A F1A 106.0(7) . . . . ?
F2B C107 F3A F3B 23.6(6) . . . . ?
F1A C107 F3A F3B 153.9(7) . . . . ?
F2A C107 F3A F3B 80.9(12) . . . . ?
F1B C107 F3A F3B 146.5(7) . . . . ?
C103 C107 F3A F3B -100.0(7) . . . . ?
F3A F3B F2B C107 33.9(8) . . . . ?
F3A F3B F2B F2A 22.2(15) . . . . ?
C107 F3B F2B F2A -11.7(10) . . . . ?
F1A C107 F2B F3B -75.9(10) . . . . ?
F2A C107 F2B F3B -169.9(9) . . . . ?
F3A C107 F2B F3B -30.7(8) . . . . ?
F1B C107 F2B F3B -123.8(10) . . . . ?
C103 C107 F2B F3B 88.4(9) . . . . ?
F1A C107 F2B F2A 94.0(10) . . . . ?
F3A C107 F2B F2A 139.2(9) . . . . ?
F3B C107 F2B F2A 169.9(9) . . . . ?
F1B C107 F2B F2A 46.1(10) . . . . ?
C103 C107 F2B F2A -101.7(9) . . . . ?
C107 F2A F2B F3B 13.1(11) . . . . ?
F1B F2A F2B F3B -19.1(15) . . . . ?
F1B F2A F2B C107 -32.2(7) . . . . ?
